data_7049824
loop_
_publ_author_name
'Pastor-Medrano, Jes\'us'
'Rodr\'iguez-Raya, Francisco R'
'Bernab\'e-Pablo, Erandi'
'Mireles-Ch\'avez, Daniel A'
'Jancik, Vojtech'
'Mart\'inez-Otero, Diego'
'Moya-Cabrera, M\'onica'

_publ_section_title
;
 Metal-directed self-assembly of transition metal
 heterometallascorpionates.
;
_journal_issue 19
_journal_name_full 'Dalton transactions (Cambridge, England : 2003)'
_journal_page_first 6571
_journal_page_last 6580
_journal_paper_doi 10.1039/c9dt00683d
_journal_volume 48
_journal_year 2019
_chemical_formula_moiety 'C96 H75 Cu N9 Ni P7 S6, 2.632(C4 H8 O), 2.369(C H2 Cl2) '
_chemical_formula_sum 'C108.9 H100.79 Cl4.74 Cu N9 Ni O2.63 P7 S6'
_chemical_formula_weight 2277.08
_chemical_properties_physical Air-sensitive
_space_group_crystal_system triclinic
_space_group_IT_number 2
_space_group_name_Hall '-P 1'
_space_group_name_H-M_alt 'P -1'
_symmetry_space_group_name_Hall '-P 1'
_symmetry_space_group_name_H-M 'P -1'
_atom_sites_solution_hydrogens geom
_audit_creation_method SHELXL-2016/6
_audit_update_record
;
2019-01-20 deposited with the CCDC.    2019-04-12 downloaded from the CCDC.
;
_cell_angle_alpha 81.0699(6)
_cell_angle_beta 78.5117(6)
_cell_angle_gamma 81.7524(6)
_cell_formula_units_Z 2
_cell_length_a 16.0347(5)
_cell_length_b 17.7231(6)
_cell_length_c 19.7522(6)
_cell_measurement_reflns_used 9816
_cell_measurement_temperature 100(2)
_cell_measurement_theta_max 27.41
_cell_measurement_theta_min 2.34
_cell_volume 5397.3(3)
_computing_cell_refinement 'Bruker SAINT'
_computing_data_collection 'Bruker APEX2'
_computing_data_reduction 'Bruker SAINT'
_computing_molecular_graphics 'Bruker SHELXTL'
_computing_publication_material 'Bruker SHELXTL'
_computing_structure_refinement 'SHELXL-2016/6 (Sheldrick, 2016)'
_computing_structure_solution 'SHELXS-97 (Sheldrick 2008)'
_diffrn_ambient_temperature 100(2)
_diffrn_measured_fraction_theta_full 0.999
_diffrn_measured_fraction_theta_max 1.000
_diffrn_measurement_device_type 'Bruker APEX-II CCD'
_diffrn_measurement_method '\w scans'
_diffrn_radiation_type MoK\a
_diffrn_radiation_wavelength 0.71073
_diffrn_reflns_av_R_equivalents 0.0470
_diffrn_reflns_av_unetI/netI 0.0398
_diffrn_reflns_Laue_measured_fraction_full 0.999
_diffrn_reflns_Laue_measured_fraction_max 1.000
_diffrn_reflns_limit_h_max 20
_diffrn_reflns_limit_h_min -20
_diffrn_reflns_limit_k_max 22
_diffrn_reflns_limit_k_min -22
_diffrn_reflns_limit_l_max 25
_diffrn_reflns_limit_l_min -25
_diffrn_reflns_number 99525
_diffrn_reflns_point_group_measured_fraction_full 0.999
_diffrn_reflns_point_group_measured_fraction_max 1.000
_diffrn_reflns_theta_full 25.242
_diffrn_reflns_theta_max 27.446
_diffrn_reflns_theta_min 1.474
_diffrn_source 'Incoatec ImuS'
_exptl_absorpt_coefficient_mu 0.763
_exptl_absorpt_correction_T_max 0.7456
_exptl_absorpt_correction_T_min 0.6646
_exptl_absorpt_correction_type multi-scan
_exptl_absorpt_process_details 'SADABS 2014/5, Sheldrick'
_exptl_crystal_colour blue
_exptl_crystal_density_diffrn 1.401
_exptl_crystal_description Prism
_exptl_crystal_F_000 2354
_exptl_crystal_recrystallization_method 'Re-crystallisation from solvent: CH2Cl2/THF'
_exptl_crystal_size_max 0.214
_exptl_crystal_size_mid 0.146
_exptl_crystal_size_min 0.143
_refine_diff_density_max 0.798
_refine_diff_density_min -0.772
_refine_diff_density_rms 0.070
_refine_ls_extinction_method none
_refine_ls_goodness_of_fit_ref 1.023
_refine_ls_hydrogen_treatment constr
_refine_ls_matrix_type full
_refine_ls_number_parameters 2213
_refine_ls_number_reflns 24639
_refine_ls_number_restraints 6113
_refine_ls_restrained_S_all 0.951
_refine_ls_R_factor_all 0.0533
_refine_ls_R_factor_gt 0.0390
_refine_ls_shift/su_max 0.001
_refine_ls_shift/su_mean 0.000
_refine_ls_structure_factor_coef Fsqd
_refine_ls_weighting_details 'w=1/[\s^2^(Fo^2^)+(0.0399P)^2^+6.8265P] where P=(Fo^2^+2Fc^2^)/3'
_refine_ls_weighting_scheme calc
_refine_ls_wR_factor_gt 0.0932
_refine_ls_wR_factor_ref 0.1007
_reflns_Friedel_coverage 0.000
_reflns_number_gt 19850
_reflns_number_total 24639
_reflns_threshold_expression 'I > 2\s(I)'
_cod_data_source_file c9dt00683d2.cif
_cod_data_source_block Comp8
_cod_depositor_comments 'Adding full bibliography for 7049816--7049826.cif.'
_cod_original_formula_sum 'C108.90 H100.79 Cl4.74 Cu N9 Ni O2.63 P7 S6'
_cod_database_code 7049824
_shelx_shelxl_version_number 2016/6
_shelx_space_group_comment
; 
The symmetry employed for this shelxl refinement is uniquely defined 
by the following loop, which should always be used as a source of 
symmetry information in preference to the above space-group names. 
They are only intended as comments. 
;
_shelx_estimated_absorpt_t_min 0.854
_shelx_estimated_absorpt_t_max 0.899

loop_
_space_group_symop_operation_xyz
'x, y, z'
'-x, -y, -z'

loop_
_atom_site_label
_atom_site_type_symbol
_atom_site_fract_x
_atom_site_fract_y
_atom_site_fract_z
_atom_site_U_iso_or_equiv
_atom_site_adp_type
_atom_site_occupancy
_atom_site_site_symmetry_order
_atom_site_calc_flag
_atom_site_refinement_flags_posn
_atom_site_refinement_flags_adp
_atom_site_refinement_flags_occupancy
_atom_site_disorder_assembly
_atom_site_disorder_group
Cu1 Cu 0.21240(2) 0.71851(2) 0.36258(2) 0.01362(6) Uani 1 1 d . . . . .
Ni1 Ni 0.37473(2) 0.83425(2) 0.28171(2) 0.01265(6) Uani 1 1 d . . . . .
C97 C 0.3718(3) 1.0474(4) -0.1478(5) 0.0533(13) Uani 0.854(2) 1 d D . P A 1
H97A H 0.425830 1.047566 -0.130872 0.064 Uiso 0.854(2) 1 calc R U P A 1
H97B H 0.364579 1.093961 -0.182024 0.064 Uiso 0.854(2) 1 calc R U P A 1
Cl1 Cl 0.28555(6) 1.04992(6) -0.07760(7) 0.0471(3) Uani 0.854(2) 1 d D . P A 1
Cl2 Cl 0.37801(16) 0.96458(12) -0.18900(13) 0.0589(5) Uani 0.854(2) 1 d D . P A 1
C97A C 0.3908(15) 1.034(3) -0.150(4) 0.0533(13) Uani 0.146(2) 1 d D . P A 2
H97C H 0.424224 1.023050 -0.112167 0.064 Uiso 0.146(2) 1 calc R U P A 2
H97D H 0.413283 1.077201 -0.183628 0.064 Uiso 0.146(2) 1 calc R U P A 2
Cl1A Cl 0.2821(4) 1.0587(4) -0.1164(4) 0.0471(3) Uani 0.146(2) 1 d D . P A 2
Cl2A Cl 0.4016(12) 0.9518(9) -0.1931(9) 0.0589(5) Uani 0.146(2) 1 d D . P A 2
C98 C 0.2634(4) 0.3474(5) 0.1593(3) 0.0541(13) Uani 0.854(2) 1 d D U P A 1
H98A H 0.302419 0.352509 0.190960 0.065 Uiso 0.854(2) 1 calc R U P A 1
H98B H 0.247908 0.399192 0.135066 0.065 Uiso 0.854(2) 1 calc R U P A 1
Cl3 Cl 0.17142(19) 0.31242(13) 0.20819(14) 0.0665(6) Uani 0.854(2) 1 d D U P A 1
Cl4 Cl 0.31724(8) 0.28748(6) 0.09744(5) 0.0538(3) Uani 0.854(2) 1 d D U P A 1
C98A C 0.266(2) 0.339(4) 0.1724(10) 0.060(2) Uani 0.146(2) 1 d D U P A 2
H98C H 0.309690 0.298184 0.188408 0.072 Uiso 0.146(2) 1 calc R U P A 2
H98D H 0.283245 0.389318 0.175054 0.072 Uiso 0.146(2) 1 calc R U P A 2
Cl3A Cl 0.1675(11) 0.3280(9) 0.2252(8) 0.066(3) Uani 0.146(2) 1 d D U P A 2
Cl4A Cl 0.2590(6) 0.3315(5) 0.0868(4) 0.085(2) Uani 0.146(2) 1 d D U P A 2
S1 S 0.43154(4) 0.92588(3) 0.33617(3) 0.01895(12) Uani 1 1 d . . . . .
S2 S 0.53343(4) 0.69934(3) 0.57892(3) 0.02033(12) Uani 1 1 d . . . . .
S3 S 0.37090(4) 0.93496(3) 0.17917(3) 0.01784(12) Uani 1 1 d . . . . .
S4 S 0.03370(4) 1.11276(4) 0.28447(4) 0.02782(14) Uani 1 1 d . . . . .
S5 S 0.52284(4) 0.77776(3) 0.22895(3) 0.01820(12) Uani 1 1 d . . . . .
S6 S 0.39871(4) 0.62895(4) 0.01805(3) 0.02540(14) Uani 1 1 d . . . . .
P1 P 0.48104(4) 0.85099(3) 0.40758(3) 0.01371(11) Uani 1 1 d D . . . .
P2 P 0.41946(4) 0.68515(3) 0.56671(3) 0.01486(11) Uani 1 1 d D . . . .
P3 P 0.26957(4) 1.00238(3) 0.22044(3) 0.01587(12) Uani 1 1 d D . . . .
P4 P 0.02179(4) 1.00341(3) 0.30670(3) 0.01808(12) Uani 1 1 d D . . . .
P5 P 0.48835(4) 0.73221(3) 0.15413(3) 0.01564(12) Uani 1 1 d D . . . .
P6 P 0.33817(4) 0.59577(3) 0.11111(3) 0.01633(12) Uani 1 1 d D . . . .
P7 P 0.12072(4) 0.63959(3) 0.41294(3) 0.01470(11) Uani 1 1 d . . . . .
N1 N 0.37781(11) 0.76264(10) 0.37371(10) 0.0139(4) Uani 1 1 d . . . . .
N2 N 0.32898(12) 0.70558(10) 0.39647(10) 0.0153(4) Uani 1 1 d . . . . .
N3 N 0.34040(12) 0.67345(11) 0.46028(10) 0.0160(4) Uani 1 1 d . . . . .
N4 N 0.24788(12) 0.87720(10) 0.31432(9) 0.0134(4) Uani 1 1 d . . . . .
N5 N 0.19095(12) 0.83743(10) 0.35935(10) 0.0150(4) Uani 1 1 d . . . . .
N6 N 0.11250(12) 0.87605(11) 0.36340(10) 0.0161(4) Uani 1 1 d . . . . .
N7 N 0.33467(11) 0.75252(10) 0.23607(9) 0.0137(4) Uani 1 1 d . . . . .
N8 N 0.25805(12) 0.72720(11) 0.25612(10) 0.0154(4) Uani 1 1 d . . . . .
N9 N 0.24915(12) 0.67519(11) 0.21657(10) 0.0158(4) Uani 1 1 d . . . . .
C1 C 0.42214(14) 0.76840(12) 0.42372(11) 0.0133(4) Uani 1 1 d . . . . .
C2 C 0.39831(14) 0.71103(12) 0.47902(12) 0.0147(4) Uani 1 1 d . . . . .
C3 C 0.5943(6) 0.8230(15) 0.3798(17) 0.0159(17) Uani 0.570(13) 1 d D U P B 1
C4 C 0.6432(7) 0.8748(7) 0.3336(6) 0.028(2) Uani 0.570(13) 1 d D U P B 1
H4 H 0.616657 0.923079 0.315519 0.033 Uiso 0.570(13) 1 calc R U P B 1
C5 C 0.7312(7) 0.8552(7) 0.3141(6) 0.033(2) Uani 0.570(13) 1 d D U P B 1
H5 H 0.764922 0.890331 0.282995 0.040 Uiso 0.570(13) 1 calc R U P B 1
C6 C 0.7693(8) 0.7843(8) 0.3403(9) 0.0251(17) Uani 0.570(13) 1 d D U P B 1
H6 H 0.829063 0.770262 0.326340 0.030 Uiso 0.570(13) 1 calc R U P B 1
C7 C 0.7202(7) 0.7341(6) 0.3867(8) 0.0245(19) Uani 0.570(13) 1 d D U P B 1
H7 H 0.746969 0.686379 0.405826 0.029 Uiso 0.570(13) 1 calc R U P B 1
C8 C 0.6327(7) 0.7524(7) 0.4058(7) 0.0187(19) Uani 0.570(13) 1 d D U P B 1
H8 H 0.599158 0.716719 0.436411 0.022 Uiso 0.570(13) 1 calc R U P B 1
C3A C 0.5941(9) 0.823(2) 0.379(2) 0.017(2) Uani 0.430(13) 1 d D U P B 2
C4A C 0.6359(9) 0.8690(9) 0.3212(7) 0.0189(18) Uani 0.430(13) 1 d D U P B 2
H4A H 0.603810 0.910465 0.297671 0.023 Uiso 0.430(13) 1 calc R U P B 2
C5A C 0.7236(9) 0.8545(9) 0.2982(6) 0.0228(19) Uani 0.430(13) 1 d D U P B 2
H5A H 0.751053 0.885554 0.258808 0.027 Uiso 0.430(13) 1 calc R U P B 2
C6A C 0.7705(11) 0.7951(11) 0.3327(12) 0.026(2) Uani 0.430(13) 1 d D U P B 2
H6A H 0.830937 0.786585 0.318520 0.031 Uiso 0.430(13) 1 calc R U P B 2
C7A C 0.7297(9) 0.7475(8) 0.3884(11) 0.023(2) Uani 0.430(13) 1 d D U P B 2
H7A H 0.761669 0.704932 0.410690 0.027 Uiso 0.430(13) 1 calc R U P B 2
C8A C 0.6424(9) 0.7623(9) 0.4113(10) 0.019(2) Uani 0.430(13) 1 d D U P B 2
H8A H 0.614967 0.730224 0.449960 0.023 Uiso 0.430(13) 1 calc R U P B 2
C9 C 0.4722(8) 0.8861(14) 0.4896(7) 0.0162(16) Uani 0.570(13) 1 d D U P B 1
C10 C 0.5444(6) 0.8944(9) 0.5159(5) 0.0157(15) Uani 0.570(13) 1 d D U P B 1
H10 H 0.600211 0.882171 0.490278 0.019 Uiso 0.570(13) 1 calc R U P B 1
C11 C 0.5335(6) 0.9206(6) 0.5798(5) 0.0212(15) Uani 0.570(13) 1 d D U P B 1
H11 H 0.582142 0.926780 0.598102 0.025 Uiso 0.570(13) 1 calc R U P B 1
C12 C 0.4521(6) 0.9378(5) 0.6172(5) 0.0244(15) Uani 0.570(13) 1 d D U P B 1
H12 H 0.445638 0.954269 0.661663 0.029 Uiso 0.570(13) 1 calc R U P B 1
C13 C 0.3799(6) 0.9313(6) 0.5908(5) 0.0287(17) Uani 0.570(13) 1 d D U P B 1
H13 H 0.324323 0.944685 0.616316 0.034 Uiso 0.570(13) 1 calc R U P B 1
C14 C 0.3899(7) 0.9050(7) 0.5268(5) 0.0234(17) Uani 0.570(13) 1 d D U P B 1
H14 H 0.340944 0.899810 0.508302 0.028 Uiso 0.570(13) 1 calc R U P B 1
C9A C 0.4608(11) 0.8889(19) 0.4894(10) 0.0167(19) Uani 0.430(13) 1 d D U P B 2
C10A C 0.5266(9) 0.8954(13) 0.5240(8) 0.020(2) Uani 0.430(13) 1 d D U P B 2
H10A H 0.584437 0.880134 0.504320 0.024 Uiso 0.430(13) 1 calc R U P B 2
C11A C 0.5071(8) 0.9243(8) 0.5879(6) 0.0207(19) Uani 0.430(13) 1 d D U P B 2
H11A H 0.551268 0.929237 0.612066 0.025 Uiso 0.430(13) 1 calc R U P B 2
C12A C 0.4226(8) 0.9455(7) 0.6152(6) 0.026(2) Uani 0.430(13) 1 d D U P B 2
H12A H 0.408731 0.962871 0.659690 0.031 Uiso 0.430(13) 1 calc R U P B 2
C13A C 0.3573(8) 0.9424(7) 0.5798(6) 0.0259(19) Uani 0.430(13) 1 d D U P B 2
H13A H 0.299789 0.959233 0.599167 0.031 Uiso 0.430(13) 1 calc R U P B 2
C14A C 0.3761(9) 0.9146(9) 0.5159(7) 0.0215(19) Uani 0.430(13) 1 d D U P B 2
H14A H 0.331904 0.913011 0.490697 0.026 Uiso 0.430(13) 1 calc R U P B 2
C15 C 0.3344(7) 0.7453(6) 0.6160(6) 0.0188(16) Uani 0.570(13) 1 d D U P B 1
C16 C 0.3517(7) 0.7672(5) 0.6761(6) 0.0244(16) Uani 0.570(13) 1 d D U P B 1
H16 H 0.406512 0.752555 0.688631 0.029 Uiso 0.570(13) 1 calc R U P B 1
C17 C 0.2878(6) 0.8109(5) 0.7180(4) 0.0292(14) Uani 0.570(13) 1 d D U P B 1
H17 H 0.298694 0.825825 0.759298 0.035 Uiso 0.570(13) 1 calc R U P B 1
C18 C 0.2087(5) 0.8319(5) 0.6983(4) 0.0319(14) Uani 0.570(13) 1 d D U P B 1
H18 H 0.164996 0.861156 0.726624 0.038 Uiso 0.570(13) 1 calc R U P B 1
C19 C 0.1919(7) 0.8112(5) 0.6382(5) 0.0290(15) Uani 0.570(13) 1 d D U P B 1
H19 H 0.137393 0.826548 0.625323 0.035 Uiso 0.570(13) 1 calc R U P B 1
C20 C 0.2550(8) 0.7679(7) 0.5965(6) 0.0231(16) Uani 0.570(13) 1 d D U P B 1
H20 H 0.243931 0.753774 0.554949 0.028 Uiso 0.570(13) 1 calc R U P B 1
C15A C 0.3330(9) 0.7339(8) 0.6248(7) 0.018(2) Uani 0.430(13) 1 d D U P B 2
C16A C 0.3481(10) 0.7506(7) 0.6875(7) 0.025(2) Uani 0.430(13) 1 d D U P B 2
H16A H 0.402975 0.736344 0.700077 0.030 Uiso 0.430(13) 1 calc R U P B 2
C17A C 0.2823(8) 0.7885(6) 0.7317(6) 0.036(2) Uani 0.430(13) 1 d D U P B 2
H17A H 0.292346 0.800015 0.774598 0.043 Uiso 0.430(13) 1 calc R U P B 2
C18A C 0.2030(8) 0.8092(7) 0.7138(6) 0.040(2) Uani 0.430(13) 1 d D U P B 2
H18A H 0.158558 0.835118 0.744285 0.048 Uiso 0.430(13) 1 calc R U P B 2
C19A C 0.1875(9) 0.7927(7) 0.6517(6) 0.033(2) Uani 0.430(13) 1 d D U P B 2
H19A H 0.132435 0.807210 0.639571 0.040 Uiso 0.430(13) 1 calc R U P B 2
C20A C 0.2525(11) 0.7549(9) 0.6068(8) 0.024(2) Uani 0.430(13) 1 d D U P B 2
H20A H 0.241904 0.743431 0.564010 0.028 Uiso 0.430(13) 1 calc R U P B 2
C21 C 0.4027(9) 0.5840(4) 0.5918(17) 0.0179(18) Uani 0.570(13) 1 d D U P B 1
C22 C 0.4742(7) 0.5289(6) 0.5883(9) 0.0212(18) Uani 0.570(13) 1 d D U P B 1
H22 H 0.529849 0.543986 0.571193 0.025 Uiso 0.570(13) 1 calc R U P B 1
C23 C 0.4637(6) 0.4515(5) 0.6099(6) 0.0268(16) Uani 0.570(13) 1 d D U P B 1
H23 H 0.512267 0.413727 0.606030 0.032 Uiso 0.570(13) 1 calc R U P B 1
C24 C 0.3830(6) 0.4295(5) 0.6371(6) 0.0270(16) Uani 0.570(13) 1 d D U P B 1
H24 H 0.376702 0.376801 0.652690 0.032 Uiso 0.570(13) 1 calc R U P B 1
C25 C 0.3117(6) 0.4836(5) 0.6416(6) 0.0283(17) Uani 0.570(13) 1 d D U P B 1
H25 H 0.256377 0.468502 0.660240 0.034 Uiso 0.570(13) 1 calc R U P B 1
C26 C 0.3218(8) 0.5604(5) 0.6185(9) 0.0256(17) Uani 0.570(13) 1 d D U P B 1
H26 H 0.272709 0.597591 0.620869 0.031 Uiso 0.570(13) 1 calc R U P B 1
C21A C 0.3913(12) 0.5873(5) 0.591(2) 0.018(2) Uani 0.430(13) 1 d D U P B 2
C22A C 0.4562(9) 0.5266(9) 0.5852(13) 0.022(2) Uani 0.430(13) 1 d D U P B 2
H22A H 0.513254 0.535838 0.564693 0.026 Uiso 0.430(13) 1 calc R U P B 2
C23A C 0.4368(7) 0.4512(7) 0.6098(8) 0.0248(19) Uani 0.430(13) 1 d D U P B 2
H23A H 0.480571 0.408988 0.606253 0.030 Uiso 0.430(13) 1 calc R U P B 2
C24A C 0.3539(7) 0.4393(7) 0.6392(7) 0.0240(19) Uani 0.430(13) 1 d D U P B 2
H24A H 0.340335 0.388480 0.656004 0.029 Uiso 0.430(13) 1 calc R U P B 2
C25A C 0.2898(8) 0.5003(7) 0.6446(9) 0.0271(19) Uani 0.430(13) 1 d D U P B 2
H25A H 0.233179 0.490949 0.666354 0.033 Uiso 0.430(13) 1 calc R U P B 2
C26A C 0.3069(9) 0.5747(7) 0.6189(12) 0.0201(19) Uani 0.430(13) 1 d D U P B 2
H26A H 0.262206 0.616191 0.620142 0.024 Uiso 0.430(13) 1 calc R U P B 2
C27 C 0.20546(14) 0.94339(12) 0.28779(11) 0.0139(4) Uani 1 1 d . . . . .
C28 C 0.11913(14) 0.94240(13) 0.31949(11) 0.0154(4) Uani 1 1 d . . . . .
C29 C 0.2991(8) 1.0793(4) 0.2580(6) 0.0195(14) Uani 0.603(12) 1 d D U P C 1
C30 C 0.3797(6) 1.1047(5) 0.2332(5) 0.0240(15) Uani 0.603(12) 1 d D U P C 1
H30 H 0.418935 1.080187 0.198229 0.029 Uiso 0.603(12) 1 calc R U P C 1
C31 C 0.4024(6) 1.1655(5) 0.2594(6) 0.0294(16) Uani 0.603(12) 1 d D U P C 1
H31 H 0.457154 1.182429 0.242170 0.035 Uiso 0.603(12) 1 calc R U P C 1
C32 C 0.3465(8) 1.2017(7) 0.3102(7) 0.0311(16) Uani 0.603(12) 1 d D U P C 1
H32 H 0.362203 1.243940 0.327134 0.037 Uiso 0.603(12) 1 calc R U P C 1
C33 C 0.2671(9) 1.1761(7) 0.3366(7) 0.0303(17) Uani 0.603(12) 1 d D U P C 1
H33 H 0.228845 1.200283 0.372271 0.036 Uiso 0.603(12) 1 calc R U P C 1
C34 C 0.2436(10) 1.1153(7) 0.3109(7) 0.0252(17) Uani 0.603(12) 1 d D U P C 1
H34 H 0.189247 1.097882 0.329345 0.030 Uiso 0.603(12) 1 calc R U P C 1
C29A C 0.2942(12) 1.0815(6) 0.2581(8) 0.020(2) Uani 0.397(12) 1 d D U P C 2
C30A C 0.3657(10) 1.1175(8) 0.2256(8) 0.024(2) Uani 0.397(12) 1 d D U P C 2
H30A H 0.400503 1.100285 0.184811 0.029 Uiso 0.397(12) 1 calc R U P C 2
C31A C 0.3863(9) 1.1790(8) 0.2528(9) 0.028(2) Uani 0.397(12) 1 d D U P C 2
H31A H 0.435091 1.204033 0.230882 0.033 Uiso 0.397(12) 1 calc R U P C 2
C32A C 0.3340(12) 1.2031(10) 0.3127(10) 0.030(2) Uani 0.397(12) 1 d D U P C 2
H32A H 0.347319 1.245013 0.331717 0.036 Uiso 0.397(12) 1 calc R U P C 2
C33A C 0.2630(14) 1.1668(11) 0.3448(10) 0.028(2) Uani 0.397(12) 1 d D U P C 2
H33A H 0.228085 1.183770 0.385603 0.034 Uiso 0.397(12) 1 calc R U P C 2
C34A C 0.2425(14) 1.1059(10) 0.3178(10) 0.022(2) Uani 0.397(12) 1 d D U P C 2
H34A H 0.193554 1.080957 0.339809 0.026 Uiso 0.397(12) 1 calc R U P C 2
C35 C 0.2072(10) 1.0472(6) 0.1549(7) 0.0211(15) Uani 0.603(12) 1 d D U P C 1
C36 C 0.1933(8) 1.1268(6) 0.1419(5) 0.0269(15) Uani 0.603(12) 1 d D U P C 1
H36 H 0.212626 1.158117 0.169088 0.032 Uiso 0.603(12) 1 calc R U P C 1
C37 C 0.1506(6) 1.1593(5) 0.0881(5) 0.0352(15) Uani 0.603(12) 1 d D U P C 1
H37 H 0.142571 1.213659 0.076809 0.042 Uiso 0.603(12) 1 calc R U P C 1
C38 C 0.1194(6) 1.1132(5) 0.0509(4) 0.0361(16) Uani 0.603(12) 1 d D U P C 1
H38 H 0.088370 1.136297 0.015307 0.043 Uiso 0.603(12) 1 calc R U P C 1
C39 C 0.1327(7) 1.0339(5) 0.0645(5) 0.0393(16) Uani 0.603(12) 1 d D U P C 1
H39 H 0.110131 1.002697 0.039251 0.047 Uiso 0.603(12) 1 calc R U P C 1
C40 C 0.1799(8) 1.0005(6) 0.1161(5) 0.0329(18) Uani 0.603(12) 1 d D U P C 1
H40 H 0.192979 0.946236 0.124375 0.040 Uiso 0.603(12) 1 calc R U P C 1
C35A C 0.2058(15) 1.0377(10) 0.1537(10) 0.021(2) Uani 0.397(12) 1 d D U P C 2
C36A C 0.1897(13) 1.1157(9) 0.1299(8) 0.030(2) Uani 0.397(12) 1 d D U P C 2
H36A H 0.213177 1.152269 0.148776 0.036 Uiso 0.397(12) 1 calc R U P C 2
C37A C 0.1395(9) 1.1409(7) 0.0786(7) 0.036(2) Uani 0.397(12) 1 d D U P C 2
H37A H 0.126741 1.194262 0.064021 0.044 Uiso 0.397(12) 1 calc R U P C 2
C38A C 0.1089(9) 1.0873(7) 0.0499(7) 0.035(2) Uani 0.397(12) 1 d D U P C 2
H38A H 0.076588 1.104122 0.013805 0.042 Uiso 0.397(12) 1 calc R U P C 2
C39A C 0.1238(9) 1.0092(7) 0.0719(6) 0.034(2) Uani 0.397(12) 1 d D U P C 2
H39A H 0.102750 0.972822 0.050990 0.041 Uiso 0.397(12) 1 calc R U P C 2
C40A C 0.1703(11) 0.9854(9) 0.1254(8) 0.026(2) Uani 0.397(12) 1 d D U P C 2
H40A H 0.178019 0.932386 0.142986 0.032 Uiso 0.397(12) 1 calc R U P C 2
C41 C -0.0560(5) 0.9818(5) 0.3856(3) 0.0216(14) Uani 0.603(12) 1 d D U P C 1
C42 C -0.0765(5) 1.0334(5) 0.4342(5) 0.0284(15) Uani 0.603(12) 1 d D U P C 1
H42 H -0.046305 1.077161 0.427289 0.034 Uiso 0.603(12) 1 calc R U P C 1
C43 C -0.1407(5) 1.0224(6) 0.4932(5) 0.0385(16) Uani 0.603(12) 1 d D U P C 1
H43 H -0.154027 1.058644 0.525598 0.046 Uiso 0.603(12) 1 calc R U P C 1
C44 C -0.1843(7) 0.9590(6) 0.5040(6) 0.0397(15) Uani 0.603(12) 1 d D U P C 1
H44 H -0.229184 0.952271 0.543077 0.048 Uiso 0.603(12) 1 calc R U P C 1
C45 C -0.1629(5) 0.9052(5) 0.4583(4) 0.0393(15) Uani 0.603(12) 1 d D U P C 1
H45 H -0.191748 0.860540 0.466685 0.047 Uiso 0.603(12) 1 calc R U P C 1
C46 C -0.0993(5) 0.9159(4) 0.3999(4) 0.0310(14) Uani 0.603(12) 1 d D U P C 1
H46 H -0.084831 0.878025 0.369008 0.037 Uiso 0.603(12) 1 calc R U P C 1
C41A C -0.0560(7) 0.9829(8) 0.3858(5) 0.023(2) Uani 0.397(12) 1 d D U P C 2
C42A C -0.0559(7) 1.0218(7) 0.4410(7) 0.0251(19) Uani 0.397(12) 1 d D U P C 2
H42A H -0.012946 1.054183 0.439132 0.030 Uiso 0.397(12) 1 calc R U P C 2
C43A C -0.1196(8) 1.0128(8) 0.4995(7) 0.034(2) Uani 0.397(12) 1 d D U P C 2
H43A H -0.120326 1.039114 0.537994 0.040 Uiso 0.397(12) 1 calc R U P C 2
C44A C -0.1819(10) 0.9659(8) 0.5021(9) 0.040(2) Uani 0.397(12) 1 d D U P C 2
H44A H -0.225464 0.960221 0.542290 0.048 Uiso 0.397(12) 1 calc R U P C 2
C45A C -0.1814(7) 0.9267(8) 0.4461(6) 0.040(2) Uani 0.397(12) 1 d D U P C 2
H45A H -0.224299 0.894184 0.448135 0.048 Uiso 0.397(12) 1 calc R U P C 2
C46A C -0.1176(7) 0.9353(7) 0.3870(6) 0.0313(18) Uani 0.397(12) 1 d . U P C 2
H46A H -0.116591 0.909060 0.348374 0.038 Uiso 0.397(12) 1 calc R U P C 2
C47 C -0.0143(13) 0.9618(6) 0.2406(7) 0.0245(14) Uani 0.603(12) 1 d D U P C 1
C48 C -0.0690(6) 1.0072(5) 0.1993(5) 0.0325(16) Uani 0.603(12) 1 d D U P C 1
H48 H -0.083027 1.060430 0.203514 0.039 Uiso 0.603(12) 1 calc R U P C 1
C49 C -0.1029(5) 0.9756(5) 0.1523(4) 0.0365(15) Uani 0.603(12) 1 d D U P C 1
H49 H -0.138662 1.007200 0.123570 0.044 Uiso 0.603(12) 1 calc R U P C 1
C50 C -0.0844(7) 0.8976(5) 0.1473(5) 0.0351(16) Uani 0.603(12) 1 d D U P C 1
H50 H -0.106864 0.875514 0.114919 0.042 Uiso 0.603(12) 1 calc R U P C 1
C51 C -0.0330(11) 0.8522(6) 0.1899(6) 0.0335(17) Uani 0.603(12) 1 d D U P C 1
H51 H -0.020027 0.798812 0.186298 0.040 Uiso 0.603(12) 1 calc R U P C 1
C52 C 0.0001(14) 0.8831(7) 0.2377(8) 0.0260(16) Uani 0.603(12) 1 d D U P C 1
H52 H 0.032480 0.850587 0.268501 0.031 Uiso 0.603(12) 1 calc R U P C 1
C47A C -0.015(2) 0.9652(10) 0.2388(11) 0.026(2) Uani 0.397(12) 1 d D U P C 2
C48A C -0.0488(9) 1.0189(8) 0.1890(7) 0.032(2) Uani 0.397(12) 1 d D U P C 2
H48A H -0.050482 1.072446 0.190503 0.038 Uiso 0.397(12) 1 calc R U P C 2
C49A C -0.0801(8) 0.9933(7) 0.1375(6) 0.039(2) Uani 0.397(12) 1 d D U P C 2
H49A H -0.106270 1.029200 0.104834 0.047 Uiso 0.397(12) 1 calc R U P C 2
C50A C -0.0735(11) 0.9158(7) 0.1335(7) 0.037(2) Uani 0.397(12) 1 d D U P C 2
H50A H -0.097764 0.898673 0.099312 0.044 Uiso 0.397(12) 1 calc R U P C 2
C51A C -0.0324(16) 0.8627(9) 0.1780(9) 0.031(2) Uani 0.397(12) 1 d D U P C 2
H51A H -0.026816 0.809442 0.173861 0.037 Uiso 0.397(12) 1 calc R U P C 2
C52A C 0.001(2) 0.8881(10) 0.2289(12) 0.028(2) Uani 0.397(12) 1 d D U P C 2
H52A H 0.034039 0.852695 0.257069 0.034 Uiso 0.397(12) 1 calc R U P C 2
C53 C 0.37818(14) 0.71542(12) 0.18258(11) 0.0141(4) Uani 1 1 d . . . . .
C54 C 0.32290(14) 0.66676(12) 0.16997(11) 0.0152(4) Uani 1 1 d . . . . .
C55 C 0.5030(9) 0.7957(10) 0.0730(6) 0.0204(17) Uani 0.613(18) 1 d D U P D 1
C56 C 0.4346(8) 0.8251(9) 0.0401(7) 0.0283(17) Uani 0.613(18) 1 d D U P D 1
H56 H 0.380239 0.807269 0.057314 0.034 Uiso 0.613(18) 1 calc R U P D 1
C57 C 0.4449(7) 0.8806(7) -0.0178(5) 0.0332(17) Uani 0.613(18) 1 d D U P D 1
H57 H 0.397921 0.901112 -0.040366 0.040 Uiso 0.613(18) 1 calc R U P D 1
C58 C 0.5245(7) 0.9055(5) -0.0422(5) 0.0283(16) Uani 0.613(18) 1 d D U P D 1
H58 H 0.531887 0.944227 -0.081231 0.034 Uiso 0.613(18) 1 calc R U P D 1
C59 C 0.5933(6) 0.8747(5) -0.0107(5) 0.0279(16) Uani 0.613(18) 1 d D U P D 1
H59 H 0.648082 0.891295 -0.028960 0.033 Uiso 0.613(18) 1 calc R U P D 1
C60 C 0.5832(7) 0.8197(7) 0.0476(6) 0.0243(16) Uani 0.613(18) 1 d D U P D 1
H60 H 0.630441 0.798863 0.069687 0.029 Uiso 0.613(18) 1 calc R U P D 1
C55A C 0.4913(13) 0.7965(16) 0.0736(9) 0.018(2) Uani 0.387(18) 1 d D U P D 2
C56A C 0.4178(11) 0.8204(14) 0.0446(11) 0.022(2) Uani 0.387(18) 1 d D U P D 2
H56A H 0.366060 0.798968 0.064451 0.027 Uiso 0.387(18) 1 calc R U P D 2
C57A C 0.4210(9) 0.8759(11) -0.0136(9) 0.031(2) Uani 0.387(18) 1 d D U P D 2
H57A H 0.371139 0.892283 -0.033520 0.037 Uiso 0.387(18) 1 calc R U P D 2
C58A C 0.4959(9) 0.9074(9) -0.0427(8) 0.028(2) Uani 0.387(18) 1 d D U P D 2
H58A H 0.496456 0.945879 -0.081977 0.033 Uiso 0.387(18) 1 calc R U P D 2
C59A C 0.5696(9) 0.8845(9) -0.0161(8) 0.025(2) Uani 0.387(18) 1 d D U P D 2
H59A H 0.621355 0.905407 -0.037209 0.030 Uiso 0.387(18) 1 calc R U P D 2
C60A C 0.5661(10) 0.8296(10) 0.0428(9) 0.024(2) Uani 0.387(18) 1 d D U P D 2
H60A H 0.616141 0.814257 0.062660 0.028 Uiso 0.387(18) 1 calc R U P D 2
C61 C 0.55124(14) 0.64138(13) 0.13996(13) 0.0191(5) Uani 1 1 d . . . . .
C62 C 0.58900(16) 0.62427(15) 0.07341(13) 0.0239(5) Uani 1 1 d . . . . .
H62 H 0.581043 0.660428 0.033700 0.029 Uiso 1 1 calc R U . . .
C63 C 0.63819(17) 0.55426(16) 0.06550(15) 0.0301(6) Uani 1 1 d . . . . .
H63 H 0.664557 0.542558 0.020253 0.036 Uiso 1 1 calc R U . . .
C64 C 0.64908(17) 0.50129(15) 0.12326(16) 0.0309(6) Uani 1 1 d . . . . .
H64 H 0.682877 0.453353 0.117375 0.037 Uiso 1 1 calc R U . . .
C65 C 0.61112(17) 0.51749(15) 0.18969(15) 0.0283(6) Uani 1 1 d . . . . .
H65 H 0.618533 0.480697 0.229104 0.034 Uiso 1 1 calc R U . . .
C66 C 0.56208(16) 0.58799(14) 0.19831(13) 0.0231(5) Uani 1 1 d . . . . .
H66 H 0.536149 0.599680 0.243652 0.028 Uiso 1 1 calc R U . . .
C67 C 0.39000(15) 0.51092(13) 0.15748(12) 0.0173(4) Uani 1 1 d . . . . .
C68 C 0.44267(15) 0.45653(14) 0.11988(13) 0.0210(5) Uani 1 1 d . . . . .
H68 H 0.454461 0.465402 0.070408 0.025 Uiso 1 1 calc R U . . .
C69 C 0.47812(17) 0.38892(14) 0.15500(14) 0.0263(5) Uani 1 1 d . . . . .
H69 H 0.513946 0.351470 0.129535 0.032 Uiso 1 1 calc R U . . .
C70 C 0.46096(17) 0.37656(15) 0.22700(14) 0.0283(6) Uani 1 1 d . . . . .
H70 H 0.484913 0.330285 0.250767 0.034 Uiso 1 1 calc R U . . .
C71 C 0.40924(17) 0.43082(15) 0.26499(13) 0.0268(6) Uani 1 1 d . . . . .
H71 H 0.398279 0.421996 0.314470 0.032 Uiso 1 1 calc R U . . .
C72 C 0.37366(16) 0.49801(14) 0.23029(13) 0.0224(5) Uani 1 1 d . . . . .
H72 H 0.338104 0.535365 0.256028 0.027 Uiso 1 1 calc R U . . .
C73 C 0.2318(7) 0.5675(13) 0.1152(6) 0.0188(15) Uani 0.613(18) 1 d D U P D 1
C74 C 0.2041(6) 0.5656(6) 0.0527(5) 0.0252(16) Uani 0.613(18) 1 d D U P D 1
H74 H 0.238117 0.584237 0.009856 0.030 Uiso 0.613(18) 1 calc R U P D 1
C75 C 0.1276(5) 0.5371(5) 0.0519(5) 0.0299(15) Uani 0.613(18) 1 d D U P D 1
H75 H 0.109769 0.535869 0.009060 0.036 Uiso 0.613(18) 1 calc R U P D 1
C76 C 0.0781(5) 0.5104(5) 0.1148(6) 0.0290(15) Uani 0.613(18) 1 d D U P D 1
H76 H 0.025859 0.490849 0.115035 0.035 Uiso 0.613(18) 1 calc R U P D 1
C77 C 0.1044(6) 0.5122(7) 0.1766(5) 0.0268(15) Uani 0.613(18) 1 d D U P D 1
H77 H 0.069468 0.494702 0.219358 0.032 Uiso 0.613(18) 1 calc R U P D 1
C78 C 0.1809(8) 0.5392(10) 0.1775(5) 0.0216(14) Uani 0.613(18) 1 d D U P D 1
H78 H 0.199030 0.538570 0.220528 0.026 Uiso 0.613(18) 1 calc R U P D 1
C73A C 0.2332(11) 0.572(2) 0.1048(10) 0.021(2) Uani 0.387(18) 1 d D U P D 2
C74A C 0.2118(9) 0.5808(10) 0.0392(8) 0.023(2) Uani 0.387(18) 1 d D U P D 2
H74A H 0.248189 0.603488 -0.000382 0.028 Uiso 0.387(18) 1 calc R U P D 2
C75A C 0.1363(8) 0.5557(9) 0.0327(7) 0.032(2) Uani 0.387(18) 1 d D U P D 2
H75A H 0.120548 0.561519 -0.011835 0.038 Uiso 0.387(18) 1 calc R U P D 2
C76A C 0.0833(9) 0.5220(8) 0.0906(8) 0.028(2) Uani 0.387(18) 1 d D U P D 2
H76A H 0.033070 0.502922 0.084825 0.034 Uiso 0.387(18) 1 calc R U P D 2
C77A C 0.1029(10) 0.5161(11) 0.1561(7) 0.026(2) Uani 0.387(18) 1 d D U P D 2
H77A H 0.065293 0.495281 0.195894 0.031 Uiso 0.387(18) 1 calc R U P D 2
C78A C 0.1787(12) 0.5412(16) 0.1629(8) 0.024(2) Uani 0.387(18) 1 d D U P D 2
H78A H 0.193225 0.537176 0.207762 0.029 Uiso 0.387(18) 1 calc R U P D 2
C79 C 0.06878(15) 0.66206(14) 0.49994(12) 0.0191(5) Uani 1 1 d . . . . .
C80 C 0.03032(17) 0.73785(15) 0.50408(14) 0.0262(5) Uani 1 1 d . . . . .
H80 H 0.031061 0.773847 0.463022 0.031 Uiso 1 1 calc R U . . .
C81 C -0.00876(19) 0.76009(16) 0.56822(15) 0.0340(7) Uani 1 1 d . . . . .
H81 H -0.036013 0.811092 0.570739 0.041 Uiso 1 1 calc R U . . .
C82 C -0.00848(19) 0.70882(17) 0.62855(15) 0.0342(7) Uani 1 1 d . . . . .
H82 H -0.034587 0.724801 0.672371 0.041 Uiso 1 1 calc R U . . .
C83 C 0.02989(19) 0.63424(18) 0.62490(14) 0.0340(6) Uani 1 1 d . . . . .
H83 H 0.030387 0.599017 0.666351 0.041 Uiso 1 1 calc R U . . .
C84 C 0.06789(17) 0.61047(15) 0.56063(13) 0.0254(5) Uani 1 1 d . . . . .
H84 H 0.093237 0.558872 0.558338 0.030 Uiso 1 1 calc R U . . .
C85 C 0.16650(14) 0.53870(13) 0.42497(12) 0.0171(4) Uani 1 1 d . . . . .
C86 C 0.23778(15) 0.52019(14) 0.45802(13) 0.0206(5) Uani 1 1 d . . . . .
H86 H 0.259349 0.559235 0.475226 0.025 Uiso 1 1 calc R U . . .
C87 C 0.27709(16) 0.44489(14) 0.46576(13) 0.0233(5) Uani 1 1 d . . . . .
H87 H 0.324792 0.432631 0.488928 0.028 Uiso 1 1 calc R U . . .
C88 C 0.24711(16) 0.38771(14) 0.43989(14) 0.0254(5) Uani 1 1 d . . . . .
H88 H 0.274243 0.336403 0.445319 0.030 Uiso 1 1 calc R U . . .
C89 C 0.17745(16) 0.40534(14) 0.40605(14) 0.0252(5) Uani 1 1 d . . . . .
H89 H 0.157289 0.366307 0.387729 0.030 Uiso 1 1 calc R U . . .
C90 C 0.13709(16) 0.48058(14) 0.39899(13) 0.0216(5) Uani 1 1 d . . . . .
H90 H 0.089017 0.492361 0.376235 0.026 Uiso 1 1 calc R U . . .
C91 C 0.03077(14) 0.63482(13) 0.37049(12) 0.0171(4) Uani 1 1 d . . . . .
C92 C -0.04403(15) 0.60518(14) 0.40762(13) 0.0208(5) Uani 1 1 d . . . . .
H92 H -0.051113 0.591949 0.456745 0.025 Uiso 1 1 calc R U . . .
C93 C -0.10765(15) 0.59518(14) 0.37266(14) 0.0240(5) Uani 1 1 d . . . . .
H93 H -0.158096 0.574607 0.397835 0.029 Uiso 1 1 calc R U . . .
C94 C -0.09793(16) 0.61511(15) 0.30105(14) 0.0256(5) Uani 1 1 d . . . . .
H94 H -0.141757 0.608112 0.277343 0.031 Uiso 1 1 calc R U . . .
C95 C -0.02477(16) 0.64511(15) 0.26399(14) 0.0255(5) Uani 1 1 d . . . . .
H95 H -0.018375 0.658803 0.214945 0.031 Uiso 1 1 calc R U . . .
C96 C 0.03970(15) 0.65522(14) 0.29882(13) 0.0211(5) Uani 1 1 d . . . . .
H96 H 0.089856 0.676121 0.273439 0.025 Uiso 1 1 calc R U . . .
O1 O -0.1025(3) 0.7383(3) 0.1037(3) 0.0420(11) Uani 0.575(3) 1 d D U P E 1
C99 C -0.1866(6) 0.7340(5) 0.1441(5) 0.0541(17) Uani 0.575(3) 1 d D U P E 1
H99A H -0.227343 0.776620 0.126833 0.065 Uiso 0.575(3) 1 calc R U P E 1
H99B H -0.186495 0.737197 0.193706 0.065 Uiso 0.575(3) 1 calc R U P E 1
C100 C -0.2117(5) 0.6570(5) 0.1360(5) 0.0566(15) Uani 0.575(3) 1 d D U P E 1
H10B H -0.274344 0.659320 0.138800 0.068 Uiso 0.575(3) 1 calc R U P E 1
H10C H -0.193072 0.615861 0.171658 0.068 Uiso 0.575(3) 1 calc R U P E 1
C101 C -0.1629(5) 0.6446(4) 0.0627(4) 0.0578(14) Uani 0.575(3) 1 d D U P E 1
H10D H -0.149929 0.589210 0.057792 0.069 Uiso 0.575(3) 1 calc R U P E 1
H10E H -0.195654 0.670685 0.026487 0.069 Uiso 0.575(3) 1 calc R U P E 1
C102 C -0.0808(8) 0.6814(11) 0.0586(10) 0.0517(19) Uani 0.575(3) 1 d D U P E 1
H10F H -0.035088 0.642380 0.073559 0.062 Uiso 0.575(3) 1 calc R U P E 1
H10G H -0.060273 0.704687 0.010309 0.062 Uiso 0.575(3) 1 calc R U P E 1
O1A O -0.200(2) 0.6527(18) 0.072(2) 0.055(2) Uani 0.077(3) 1 d D U P F 2
C99A C -0.211(2) 0.7321(18) 0.080(3) 0.054(2) Uani 0.077(3) 1 d D U P F 2
H99C H -0.257743 0.742341 0.120049 0.065 Uiso 0.077(3) 1 calc R U P F 2
H99D H -0.226710 0.763756 0.037625 0.065 Uiso 0.077(3) 1 calc R U P F 2
C200 C -0.127(3) 0.752(2) 0.093(4) 0.052(2) Uani 0.077(3) 1 d D U P F 2
H20B H -0.126863 0.749709 0.143607 0.062 Uiso 0.077(3) 1 calc R U P F 2
H20C H -0.114140 0.803431 0.069184 0.062 Uiso 0.077(3) 1 calc R U P F 2
C201 C -0.0637(17) 0.688(3) 0.061(4) 0.052(3) Uani 0.077(3) 1 d D U P F 2
H20D H -0.011051 0.678028 0.081886 0.062 Uiso 0.077(3) 1 calc R U P F 2
H20E H -0.048022 0.700157 0.010130 0.062 Uiso 0.077(3) 1 calc R U P F 2
C202 C -0.117(2) 0.6191(18) 0.082(3) 0.054(2) Uani 0.077(3) 1 d D U P F 2
H20F H -0.094924 0.578638 0.051262 0.065 Uiso 0.077(3) 1 calc R U P F 2
H20G H -0.117085 0.596584 0.130889 0.065 Uiso 0.077(3) 1 calc R U P F 2
O1B O -0.1949(12) 0.7403(9) 0.1329(10) 0.055(2) Uani 0.218(3) 1 d D U P G 3
C99B C -0.1158(15) 0.7401(10) 0.0848(12) 0.052(2) Uani 0.218(3) 1 d D U P G 3
H99E H -0.068439 0.742885 0.109326 0.062 Uiso 0.218(3) 1 calc R U P G 3
H99F H -0.118361 0.785338 0.048557 0.062 Uiso 0.218(3) 1 calc R U P G 3
C300 C -0.1001(13) 0.6663(11) 0.0512(10) 0.053(2) Uani 0.218(3) 1 d D U P G 3
H30B H -0.038444 0.647109 0.040878 0.064 Uiso 0.218(3) 1 calc R U P G 3
H30C H -0.124722 0.672605 0.008187 0.064 Uiso 0.218(3) 1 calc R U P G 3
C301 C -0.1493(10) 0.6146(7) 0.1108(9) 0.053(2) Uani 0.218(3) 1 d D U P G 3
H30D H -0.114548 0.594608 0.147236 0.064 Uiso 0.218(3) 1 calc R U P G 3
H30E H -0.166924 0.570890 0.093500 0.064 Uiso 0.218(3) 1 calc R U P G 3
C302 C -0.2278(12) 0.6699(11) 0.1385(15) 0.054(2) Uani 0.218(3) 1 d D U P G 3
H30F H -0.272909 0.674399 0.109869 0.065 Uiso 0.218(3) 1 calc R U P G 3
H30G H -0.252095 0.651972 0.187508 0.065 Uiso 0.218(3) 1 calc R U P G 3
Cl5 Cl -0.2376(5) 0.7011(6) 0.1590(4) 0.063(2) Uani 0.130(2) 1 d D U P H 4
Cl6 Cl -0.0853(9) 0.6870(12) 0.0605(10) 0.054(3) Uani 0.130(2) 1 d D U P H 4
C120 C -0.1932(13) 0.672(2) 0.0791(13) 0.055(2) Uani 0.130(2) 1 d D U P H 4
H12X H -0.223454 0.701322 0.042670 0.066 Uiso 0.130(2) 1 calc R U P H 4
H12Z H -0.198333 0.616446 0.080439 0.066 Uiso 0.130(2) 1 calc R U P H 4
O2 O -0.0995(3) 0.4324(3) 0.1221(2) 0.0651(10) Uani 0.652(3) 1 d D U P I 1
C103 C -0.0524(5) 0.3577(4) 0.1174(3) 0.0704(12) Uani 0.652(3) 1 d D U P I 1
H10N H 0.007241 0.362506 0.093067 0.084 Uiso 0.652(3) 1 calc R U P I 1
H10O H -0.079404 0.328015 0.090865 0.084 Uiso 0.652(3) 1 calc R U P I 1
C104 C -0.0532(5) 0.3171(4) 0.1915(4) 0.0701(13) Uani 0.652(3) 1 d D U P I 1
H10L H -0.009035 0.332440 0.213511 0.084 Uiso 0.652(3) 1 calc R U P I 1
H10M H -0.047371 0.260430 0.193866 0.084 Uiso 0.652(3) 1 calc R U P I 1
C105 C -0.1463(5) 0.3516(4) 0.2226(4) 0.0727(13) Uani 0.652(3) 1 d D U P I 1
H10H H -0.190385 0.328359 0.206688 0.087 Uiso 0.652(3) 1 calc R U P I 1
H10I H -0.156584 0.344962 0.274176 0.087 Uiso 0.652(3) 1 calc R U P I 1
C106 C -0.1439(8) 0.4367(4) 0.1918(4) 0.0665(13) Uani 0.652(3) 1 d D U P I 1
H10J H -0.202473 0.463754 0.192479 0.080 Uiso 0.652(3) 1 calc R U P I 1
H10K H -0.112640 0.463360 0.217597 0.080 Uiso 0.652(3) 1 calc R U P I 1
O2A O -0.0632(17) 0.3623(16) 0.2108(12) 0.0711(13) Uani 0.109(3) 1 d D U P J 2
C203 C -0.031(2) 0.341(2) 0.1415(16) 0.0698(14) Uani 0.109(3) 1 d D U P J 2
H20H H -0.018419 0.284181 0.142733 0.084 Uiso 0.109(3) 1 calc R U P J 2
H20I H 0.021721 0.364774 0.119052 0.084 Uiso 0.109(3) 1 calc R U P J 2
C204 C -0.107(2) 0.373(2) 0.1042(15) 0.0695(15) Uani 0.109(3) 1 d D U P J 2
H20J H -0.089529 0.378164 0.052892 0.083 Uiso 0.109(3) 1 calc R U P J 2
H20K H -0.155065 0.341706 0.119131 0.083 Uiso 0.109(3) 1 calc R U P J 2
C205 C -0.129(3) 0.4523(18) 0.1308(18) 0.0685(14) Uani 0.109(3) 1 d D U P J 2
H20L H -0.081786 0.485354 0.114180 0.082 Uiso 0.109(3) 1 calc R U P J 2
H20M H -0.183053 0.480018 0.119187 0.082 Uiso 0.109(3) 1 calc R U P J 2
C206 C -0.136(3) 0.421(3) 0.2089(16) 0.0690(14) Uani 0.109(3) 1 d D U P J 2
H20N H -0.132662 0.462175 0.236603 0.083 Uiso 0.109(3) 1 calc R U P J 2
H20O H -0.190647 0.398805 0.226927 0.083 Uiso 0.109(3) 1 calc R U P J 2
Cl7 Cl -0.1496(8) 0.4580(6) 0.1899(6) 0.0604(17) Uani 0.135(2) 1 d D U P K 3
Cl8 Cl -0.0895(7) 0.3068(6) 0.1880(6) 0.0801(18) Uani 0.135(2) 1 d D U P K 3
C121 C -0.157(3) 0.3707(10) 0.2398(15) 0.0710(16) Uani 0.135(2) 1 d D U P K 3
H12V H -0.216812 0.357783 0.249840 0.085 Uiso 0.135(2) 1 calc R U P K 3
H12W H -0.137488 0.369969 0.284350 0.085 Uiso 0.135(2) 1 calc R U P K 3
Cl9 Cl -0.0141(7) 0.3228(7) 0.1700(6) 0.0624(18) Uani 0.104(2) 1 d D U P L 4
Cl10 Cl -0.1729(9) 0.3839(9) 0.2068(7) 0.0829(19) Uani 0.104(2) 1 d D U P L 4
C122 C -0.1040(14) 0.358(3) 0.1330(12) 0.0693(13) Uani 0.104(2) 1 d D U P L 4
H12T H -0.093516 0.402301 0.096812 0.083 Uiso 0.104(2) 1 calc R U P L 4
H12U H -0.124712 0.317374 0.113283 0.083 Uiso 0.104(2) 1 calc R U P L 4
O3 O -0.1771(5) 0.1814(5) 0.0997(4) 0.0700(17) Uani 0.383(3) 1 d D U P M 1
C107 C -0.0987(5) 0.1769(7) 0.0519(5) 0.0625(18) Uani 0.383(3) 1 d D U P M 1
H10P H -0.073202 0.122628 0.051712 0.075 Uiso 0.383(3) 1 calc R U P M 1
H10Q H -0.057852 0.206078 0.065519 0.075 Uiso 0.383(3) 1 calc R U P M 1
C108 C -0.1168(7) 0.2109(9) -0.0207(5) 0.0635(18) Uani 0.383(3) 1 d D U P M 1
H10R H -0.109190 0.266220 -0.031413 0.076 Uiso 0.383(3) 1 calc R U P M 1
H10S H -0.080864 0.182619 -0.057640 0.076 Uiso 0.383(3) 1 calc R U P M 1
C109 C -0.2104(6) 0.1976(12) -0.0095(6) 0.0669(17) Uani 0.383(3) 1 d D U P M 1
H10T H -0.215881 0.144449 -0.016233 0.080 Uiso 0.383(3) 1 calc R U P M 1
H10U H -0.241130 0.234146 -0.042047 0.080 Uiso 0.383(3) 1 calc R U P M 1
C110 C -0.2460(6) 0.2116(9) 0.0669(6) 0.071(2) Uani 0.383(3) 1 d D U P M 1
H11B H -0.261400 0.267124 0.070655 0.086 Uiso 0.383(3) 1 calc R U P M 1
H11C H -0.296777 0.184198 0.086758 0.086 Uiso 0.383(3) 1 calc R U P M 1
O3A O -0.2303(8) 0.1685(8) 0.0611(7) 0.074(2) Uani 0.235(3) 1 d D U P N 2
C207 C -0.1663(11) 0.2156(12) 0.0623(8) 0.0693(18) Uani 0.235(3) 1 d D U P N 2
H20P H -0.130730 0.191866 0.097348 0.083 Uiso 0.235(3) 1 calc R U P N 2
H20Q H -0.193055 0.266879 0.074375 0.083 Uiso 0.235(3) 1 calc R U P N 2
C208 C -0.1113(11) 0.2233(14) -0.0106(8) 0.0642(19) Uani 0.235(3) 1 d D U P N 2
H20R H -0.056891 0.188676 -0.011793 0.077 Uiso 0.235(3) 1 calc R U P N 2
H20S H -0.098203 0.276826 -0.025963 0.077 Uiso 0.235(3) 1 calc R U P N 2
C209 C -0.1675(13) 0.1996(13) -0.0562(7) 0.064(2) Uani 0.235(3) 1 d D U P N 2
H20T H -0.132746 0.177575 -0.097415 0.077 Uiso 0.235(3) 1 calc R U P N 2
H20U H -0.208527 0.243068 -0.071519 0.077 Uiso 0.235(3) 1 calc R U P N 2
C210 C -0.2134(10) 0.1377(9) -0.0030(8) 0.067(2) Uani 0.235(3) 1 d D U P N 2
H21A H -0.267244 0.129364 -0.016487 0.080 Uiso 0.235(3) 1 calc R U P N 2
H21B H -0.175945 0.088191 0.000200 0.080 Uiso 0.235(3) 1 calc R U P N 2
O3B O -0.1912(8) 0.2343(9) 0.0891(7) 0.064(2) Uani 0.206(3) 1 d D U P O 3
C307 C -0.1047(8) 0.2073(14) 0.0608(10) 0.065(2) Uani 0.206(3) 1 d D U P O 3
H30H H -0.081991 0.165553 0.094198 0.077 Uiso 0.206(3) 1 calc R U P O 3
H30I H -0.068599 0.249716 0.053366 0.077 Uiso 0.206(3) 1 calc R U P O 3
C308 C -0.1011(10) 0.1776(13) -0.0075(10) 0.0664(19) Uani 0.206(3) 1 d D U P O 3
H30J H -0.084144 0.121403 -0.003984 0.080 Uiso 0.206(3) 1 calc R U P O 3
H30K H -0.061090 0.203868 -0.045616 0.080 Uiso 0.206(3) 1 calc R U P O 3
C309 C -0.1934(11) 0.1984(19) -0.0177(9) 0.0663(19) Uani 0.206(3) 1 d D U P O 3
H30L H -0.210940 0.160200 -0.042210 0.080 Uiso 0.206(3) 1 calc R U P O 3
H30M H -0.201717 0.250030 -0.044581 0.080 Uiso 0.206(3) 1 calc R U P O 3
C310 C -0.2445(9) 0.1969(15) 0.0578(11) 0.071(2) Uani 0.206(3) 1 d D U P O 3
H31B H -0.302287 0.225783 0.059011 0.085 Uiso 0.206(3) 1 calc R U P O 3
H31C H -0.249927 0.143590 0.080767 0.085 Uiso 0.206(3) 1 calc R U P O 3
O3C O -0.1600(9) 0.2069(12) -0.0583(5) 0.063(2) Uani 0.177(3) 1 d D U P P 4
C407 C -0.0839(8) 0.2181(12) -0.0354(7) 0.067(2) Uani 0.177(3) 1 d D U P P 4
H40B H -0.062422 0.266546 -0.059981 0.081 Uiso 0.177(3) 1 calc R U P P 4
H40C H -0.038598 0.175013 -0.045362 0.081 Uiso 0.177(3) 1 calc R U P P 4
C408 C -0.1068(10) 0.2218(11) 0.0429(7) 0.065(2) Uani 0.177(3) 1 d D U P P 4
H40D H -0.133698 0.273309 0.054008 0.078 Uiso 0.177(3) 1 calc R U P P 4
H40E H -0.056974 0.205280 0.066496 0.078 Uiso 0.177(3) 1 calc R U P P 4
C409 C -0.1727(10) 0.1609(10) 0.0595(6) 0.0683(18) Uani 0.177(3) 1 d D U P P 4
H40F H -0.143612 0.107975 0.056623 0.082 Uiso 0.177(3) 1 calc R U P P 4
H40G H -0.209255 0.163312 0.105994 0.082 Uiso 0.177(3) 1 calc R U P P 4
C410 C -0.2245(8) 0.1880(13) 0.0006(8) 0.0680(19) Uani 0.177(3) 1 d D U P P 4
H41B H -0.255585 0.146602 -0.007022 0.082 Uiso 0.177(3) 1 calc R U P P 4
H41C H -0.266025 0.233548 0.010995 0.082 Uiso 0.177(3) 1 calc R U P P 4

loop_
_atom_site_aniso_label
_atom_site_aniso_U_11
_atom_site_aniso_U_22
_atom_site_aniso_U_33
_atom_site_aniso_U_23
_atom_site_aniso_U_13
_atom_site_aniso_U_12
Cu1 0.01141(13) 0.01457(13) 0.01417(13) -0.00060(10) -0.00063(10) -0.00288(10)
Ni1 0.01082(13) 0.01237(13) 0.01394(14) -0.00102(10) -0.00070(10) -0.00158(10)
C97 0.056(3) 0.041(3) 0.061(3) -0.010(2) 0.005(3) -0.019(3)
Cl1 0.0348(5) 0.0535(6) 0.0552(8) -0.0117(5) -0.0129(5) -0.0007(4)
Cl2 0.1041(18) 0.0392(10) 0.0296(5) 0.0005(6) -0.0014(9) -0.0164(8)
C97A 0.056(3) 0.041(3) 0.061(3) -0.010(2) 0.005(3) -0.019(3)
Cl1A 0.0348(5) 0.0535(6) 0.0552(8) -0.0117(5) -0.0129(5) -0.0007(4)
Cl2A 0.1041(18) 0.0392(10) 0.0296(5) 0.0005(6) -0.0014(9) -0.0164(8)
C98 0.049(2) 0.040(3) 0.066(3) -0.018(2) 0.017(2) -0.0103(17)
Cl3 0.0559(8) 0.0424(9) 0.0822(14) -0.0022(7) 0.0267(9) -0.0042(7)
Cl4 0.0692(8) 0.0449(6) 0.0405(5) -0.0081(4) 0.0155(5) -0.0163(5)
C98A 0.057(4) 0.046(4) 0.067(4) -0.010(4) 0.016(4) -0.007(4)
Cl3A 0.053(4) 0.058(5) 0.070(5) 0.018(4) 0.001(4) -0.001(4)
Cl4A 0.087(4) 0.078(4) 0.069(4) 0.002(3) 0.017(4) 0.005(4)
S1 0.0209(3) 0.0140(3) 0.0238(3) 0.0003(2) -0.0095(2) -0.0040(2)
S2 0.0153(3) 0.0225(3) 0.0238(3) 0.0007(2) -0.0079(2) -0.0022(2)
S3 0.0165(3) 0.0162(3) 0.0173(3) 0.0008(2) 0.0019(2) -0.0003(2)
S4 0.0222(3) 0.0187(3) 0.0367(4) 0.0007(3) 0.0001(3) 0.0052(2)
S5 0.0130(3) 0.0200(3) 0.0212(3) -0.0051(2) 0.0000(2) -0.0025(2)
S6 0.0348(4) 0.0248(3) 0.0130(3) -0.0018(2) 0.0002(2) 0.0014(3)
P1 0.0127(3) 0.0134(3) 0.0151(3) -0.0020(2) -0.0017(2) -0.0028(2)
P2 0.0138(3) 0.0152(3) 0.0153(3) -0.0012(2) -0.0033(2) -0.0009(2)
P3 0.0157(3) 0.0144(3) 0.0154(3) 0.0009(2) -0.0007(2) -0.0005(2)
P4 0.0137(3) 0.0196(3) 0.0190(3) -0.0033(2) -0.0016(2) 0.0034(2)
P5 0.0134(3) 0.0155(3) 0.0154(3) -0.0021(2) 0.0030(2) -0.0009(2)
P6 0.0179(3) 0.0168(3) 0.0141(3) -0.0047(2) -0.0019(2) 0.0003(2)
P7 0.0121(3) 0.0154(3) 0.0156(3) -0.0003(2) -0.0006(2) -0.0029(2)
N1 0.0115(9) 0.0121(8) 0.0169(9) -0.0006(7) -0.0009(7) -0.0009(7)
N2 0.0139(9) 0.0137(9) 0.0182(10) 0.0002(7) -0.0037(7) -0.0023(7)
N3 0.0163(9) 0.0156(9) 0.0157(9) 0.0010(7) -0.0045(7) -0.0017(7)
N4 0.0151(9) 0.0123(8) 0.0122(9) -0.0006(7) -0.0018(7) -0.0012(7)
N5 0.0142(9) 0.0156(9) 0.0139(9) -0.0025(7) 0.0009(7) -0.0013(7)
N6 0.0136(9) 0.0174(9) 0.0158(9) -0.0041(7) 0.0005(7) 0.0012(7)
N7 0.0117(9) 0.0149(9) 0.0131(9) -0.0008(7) 0.0005(7) -0.0018(7)
N8 0.0131(9) 0.0170(9) 0.0157(9) -0.0038(7) 0.0007(7) -0.0032(7)
N9 0.0160(9) 0.0169(9) 0.0152(9) -0.0047(7) -0.0017(7) -0.0029(7)
C1 0.0110(10) 0.0123(10) 0.0159(11) -0.0034(8) -0.0009(8) 0.0002(8)
C2 0.0117(10) 0.0147(10) 0.0173(11) -0.0029(8) -0.0024(8) 0.0003(8)
C3 0.014(3) 0.017(3) 0.017(3) -0.004(2) -0.001(2) -0.004(2)
C4 0.021(3) 0.025(3) 0.033(4) 0.006(3) 0.000(3) -0.005(2)
C5 0.022(3) 0.033(3) 0.039(4) 0.007(3) 0.004(3) -0.010(2)
C6 0.014(2) 0.023(4) 0.035(4) -0.003(3) 0.004(2) -0.001(2)
C7 0.018(3) 0.018(3) 0.035(3) -0.001(3) 0.003(2) -0.006(2)
C8 0.012(3) 0.016(3) 0.026(3) -0.001(2) 0.001(2) -0.006(2)
C3A 0.014(3) 0.018(3) 0.019(4) -0.004(3) -0.001(3) -0.004(3)
C4A 0.018(3) 0.022(3) 0.017(3) -0.005(3) -0.002(3) -0.006(2)
C5A 0.018(3) 0.027(3) 0.021(4) -0.001(3) 0.001(3) -0.005(2)
C6A 0.016(3) 0.026(4) 0.033(4) -0.001(3) 0.004(3) -0.009(3)
C7A 0.011(3) 0.022(4) 0.034(3) -0.001(3) -0.002(3) -0.005(3)
C8A 0.017(3) 0.017(4) 0.023(3) -0.002(3) -0.003(3) -0.008(3)
C9 0.017(3) 0.013(3) 0.017(2) -0.001(2) 0.001(2) -0.002(3)
C10 0.019(4) 0.015(2) 0.014(3) -0.003(2) -0.002(2) -0.003(3)
C11 0.023(4) 0.021(2) 0.019(3) -0.0022(19) -0.002(3) -0.004(3)
C12 0.026(4) 0.024(3) 0.026(2) -0.011(2) -0.001(3) -0.009(3)
C13 0.024(4) 0.033(3) 0.028(3) -0.013(3) 0.005(3) -0.005(3)
C14 0.020(3) 0.026(3) 0.026(3) -0.007(3) -0.003(2) -0.005(3)
C9A 0.020(4) 0.014(4) 0.018(3) -0.004(3) -0.004(3) -0.006(4)
C10A 0.021(4) 0.017(3) 0.020(4) -0.001(3) 0.000(3) 0.000(4)
C11A 0.027(5) 0.018(3) 0.019(3) -0.006(3) -0.006(3) -0.005(4)
C12A 0.029(5) 0.027(3) 0.020(3) -0.009(2) 0.001(3) -0.001(4)
C13A 0.028(4) 0.024(3) 0.024(3) -0.005(3) -0.003(3) 0.000(3)
C14A 0.020(4) 0.021(4) 0.021(4) -0.006(3) 0.002(3) 0.001(3)
C15 0.021(2) 0.017(3) 0.015(3) 0.003(2) 0.001(2) -0.002(2)
C16 0.028(2) 0.022(3) 0.021(3) 0.003(2) -0.004(2) 0.000(2)
C17 0.040(3) 0.024(3) 0.019(3) -0.003(2) 0.002(2) -0.001(3)
C18 0.031(2) 0.026(3) 0.029(3) 0.001(2) 0.010(2) 0.003(2)
C19 0.022(2) 0.029(4) 0.030(3) 0.005(3) 0.002(2) 0.002(2)
C20 0.020(2) 0.024(3) 0.022(3) 0.003(3) -0.003(2) 0.000(2)
C15A 0.017(3) 0.019(4) 0.017(4) 0.001(3) -0.003(3) 0.003(3)
C16A 0.030(3) 0.029(5) 0.017(4) -0.005(4) -0.007(3) 0.003(3)
C17A 0.040(3) 0.037(5) 0.025(4) -0.007(3) 0.002(3) 0.006(4)
C18A 0.036(3) 0.042(5) 0.033(4) -0.007(4) 0.009(3) 0.008(4)
C19A 0.022(3) 0.036(5) 0.032(4) 0.001(4) 0.006(3) 0.007(3)
C20A 0.020(3) 0.027(5) 0.021(4) 0.001(3) -0.002(3) 0.001(3)
C21 0.020(4) 0.019(2) 0.016(3) 0.001(2) -0.005(4) -0.006(2)
C22 0.021(4) 0.018(2) 0.023(3) 0.000(2) -0.004(3) -0.002(2)
C23 0.030(4) 0.020(2) 0.030(2) -0.0025(18) -0.005(4) -0.003(3)
C24 0.033(4) 0.018(2) 0.031(3) 0.003(2) -0.012(3) -0.007(3)
C25 0.026(4) 0.023(3) 0.037(3) 0.006(3) -0.010(3) -0.008(3)
C26 0.021(4) 0.025(3) 0.030(3) 0.005(3) -0.011(3) -0.001(3)
C21A 0.022(4) 0.018(3) 0.016(3) 0.002(3) -0.008(4) -0.003(3)
C22A 0.021(5) 0.024(3) 0.025(3) -0.002(2) -0.007(4) -0.009(3)
C23A 0.025(5) 0.021(3) 0.030(3) -0.002(2) -0.008(4) -0.004(3)
C24A 0.023(5) 0.020(3) 0.030(3) -0.004(3) -0.003(4) -0.007(3)
C25A 0.024(5) 0.023(4) 0.034(3) -0.001(3) -0.005(4) -0.003(3)
C26A 0.018(4) 0.016(3) 0.027(3) 0.000(3) -0.007(3) -0.004(3)
C27 0.0155(11) 0.0130(10) 0.0124(10) -0.0023(8) -0.0014(8) 0.0002(8)
C28 0.0141(11) 0.0175(10) 0.0140(10) -0.0039(8) -0.0012(8) 0.0004(8)
C29 0.021(3) 0.013(2) 0.023(3) 0.000(2) -0.005(2) 0.001(2)
C30 0.021(3) 0.019(3) 0.030(3) 0.003(2) -0.004(2) -0.001(2)
C31 0.023(3) 0.022(3) 0.043(3) 0.001(2) -0.008(2) -0.006(3)
C32 0.031(4) 0.024(3) 0.042(3) -0.004(2) -0.009(3) -0.011(2)
C33 0.034(3) 0.022(3) 0.036(3) -0.009(3) -0.002(3) -0.005(2)
C34 0.024(2) 0.019(3) 0.030(3) -0.002(3) -0.001(2) -0.003(2)
C29A 0.020(4) 0.014(3) 0.025(3) 0.002(3) -0.004(3) -0.001(3)
C30A 0.023(4) 0.015(4) 0.030(4) 0.002(3) -0.002(3) 0.002(3)
C31A 0.022(4) 0.019(4) 0.042(4) 0.001(3) -0.008(3) -0.003(3)
C32A 0.030(4) 0.021(3) 0.041(4) -0.011(3) -0.006(3) -0.004(3)
C33A 0.030(4) 0.022(4) 0.032(4) -0.003(3) -0.001(3) -0.006(3)
C34A 0.024(3) 0.014(4) 0.026(4) -0.001(3) -0.001(3) -0.002(3)
C35 0.021(2) 0.025(3) 0.014(2) 0.000(2) -0.002(2) 0.003(2)
C36 0.036(2) 0.023(3) 0.022(3) 0.000(2) -0.012(2) 0.002(2)
C37 0.050(3) 0.026(3) 0.032(3) -0.002(2) -0.021(2) 0.002(3)
C38 0.054(3) 0.030(4) 0.026(2) -0.001(3) -0.022(2) 0.007(3)
C39 0.062(3) 0.033(4) 0.028(3) -0.005(3) -0.024(2) 0.001(3)
C40 0.047(3) 0.027(4) 0.023(3) 0.001(2) -0.012(3) 0.002(3)
C35A 0.022(3) 0.022(4) 0.015(3) 0.004(3) -0.001(3) 0.004(3)
C36A 0.040(4) 0.027(4) 0.024(4) 0.000(3) -0.012(3) -0.001(3)
C37A 0.052(4) 0.028(4) 0.031(4) 0.004(3) -0.025(3) 0.002(3)
C38A 0.046(4) 0.034(5) 0.027(3) 0.000(4) -0.019(3) 0.002(4)
C39A 0.045(4) 0.033(5) 0.023(3) 0.006(3) -0.013(3) -0.005(4)
C40A 0.033(4) 0.029(4) 0.017(4) 0.004(3) -0.010(3) -0.005(3)
C41 0.014(3) 0.026(3) 0.022(2) -0.004(2) -0.002(2) 0.004(2)
C42 0.020(3) 0.042(3) 0.024(3) -0.008(2) -0.004(2) -0.002(2)
C43 0.031(4) 0.063(3) 0.022(3) -0.015(2) -0.001(2) 0.001(3)
C44 0.025(3) 0.065(3) 0.025(3) -0.003(2) 0.005(2) -0.008(2)
C45 0.027(3) 0.045(3) 0.039(3) 0.002(2) 0.005(2) -0.006(2)
C46 0.023(3) 0.030(3) 0.034(3) -0.005(2) 0.004(2) 0.000(2)
C41A 0.015(4) 0.029(4) 0.023(3) -0.005(3) -0.003(3) 0.001(3)
C42A 0.018(4) 0.037(4) 0.022(3) -0.007(3) -0.009(3) 0.000(3)
C43A 0.028(4) 0.052(4) 0.022(3) -0.011(3) -0.009(3) 0.004(3)
C44A 0.027(4) 0.063(4) 0.026(4) -0.004(3) 0.005(3) -0.003(3)
C45A 0.022(4) 0.058(4) 0.038(4) -0.005(3) 0.003(3) -0.010(3)
C46A 0.020(4) 0.043(4) 0.032(4) -0.011(3) 0.000(3) -0.006(3)
C47 0.020(3) 0.035(3) 0.019(3) -0.008(2) -0.007(2) 0.005(2)
C48 0.029(3) 0.037(3) 0.033(3) -0.005(2) -0.012(3) 0.004(2)
C49 0.035(3) 0.045(3) 0.031(3) 0.001(2) -0.019(3) 0.002(2)
C50 0.043(3) 0.043(3) 0.023(3) -0.003(3) -0.014(3) -0.007(3)
C51 0.043(3) 0.038(3) 0.021(4) -0.003(3) -0.013(3) 0.000(3)
C52 0.030(3) 0.031(3) 0.018(4) -0.004(2) -0.008(3) -0.002(2)
C47A 0.024(4) 0.033(3) 0.021(4) -0.010(3) -0.005(3) 0.004(3)
C48A 0.029(4) 0.038(4) 0.028(4) -0.007(3) -0.010(3) 0.007(3)
C49A 0.044(4) 0.043(4) 0.032(4) -0.002(3) -0.016(3) 0.002(3)
C50A 0.046(4) 0.045(4) 0.022(4) -0.005(3) -0.017(3) 0.000(4)
C51A 0.040(3) 0.037(4) 0.018(5) -0.010(3) -0.006(4) -0.002(3)
C52A 0.029(4) 0.035(3) 0.020(4) -0.003(3) -0.006(4) 0.003(3)
C53 0.0145(11) 0.0152(10) 0.0106(10) -0.0010(8) 0.0007(8) 0.0007(8)
C54 0.0145(11) 0.0156(10) 0.0143(10) -0.0013(8) -0.0015(8) 0.0001(8)
C55 0.022(4) 0.018(2) 0.017(2) -0.001(2) 0.005(2) -0.002(3)
C56 0.023(4) 0.032(3) 0.025(3) 0.006(2) 0.004(3) -0.010(3)
C57 0.026(4) 0.041(3) 0.026(3) 0.015(2) -0.002(3) -0.011(3)
C58 0.024(4) 0.032(2) 0.023(2) 0.0074(18) 0.006(3) -0.012(3)
C59 0.019(4) 0.030(3) 0.028(3) 0.004(2) 0.008(3) -0.003(3)
C60 0.015(4) 0.026(3) 0.025(2) 0.004(2) 0.005(2) 0.002(2)
C55A 0.013(4) 0.019(3) 0.018(3) -0.005(3) 0.011(3) -0.005(3)
C56A 0.018(5) 0.025(3) 0.019(3) 0.008(3) 0.006(3) -0.008(3)
C57A 0.021(5) 0.039(3) 0.026(3) 0.011(3) 0.006(4) -0.014(4)
C58A 0.022(5) 0.037(3) 0.021(3) 0.006(3) 0.001(4) -0.011(4)
C59A 0.018(5) 0.032(4) 0.023(3) 0.000(3) 0.006(4) -0.010(4)
C60A 0.016(5) 0.027(4) 0.026(3) -0.004(3) 0.000(3) -0.002(4)
C61 0.0131(11) 0.0182(11) 0.0243(12) -0.0057(9) 0.0014(9) 0.0003(9)
C62 0.0201(12) 0.0254(12) 0.0237(13) -0.0063(10) 0.0031(10) -0.0016(10)
C63 0.0251(14) 0.0298(14) 0.0334(15) -0.0148(12) 0.0038(11) 0.0023(11)
C64 0.0255(14) 0.0221(13) 0.0448(17) -0.0123(12) -0.0059(12) 0.0066(10)
C65 0.0267(14) 0.0223(13) 0.0352(15) -0.0034(11) -0.0088(11) 0.0033(10)
C66 0.0208(12) 0.0227(12) 0.0238(13) -0.0028(10) -0.0017(10) 0.0002(10)
C67 0.0159(11) 0.0177(11) 0.0180(11) -0.0008(9) -0.0029(9) -0.0025(9)
C68 0.0217(12) 0.0223(12) 0.0174(12) -0.0023(9) 0.0009(9) -0.0031(9)
C69 0.0248(13) 0.0208(12) 0.0292(14) -0.0033(10) 0.0018(11) 0.0020(10)
C70 0.0291(14) 0.0221(12) 0.0295(14) 0.0065(10) -0.0049(11) -0.0004(10)
C71 0.0294(14) 0.0290(13) 0.0193(12) 0.0049(10) -0.0038(10) -0.0043(11)
C72 0.0243(13) 0.0236(12) 0.0177(12) -0.0022(9) 0.0000(10) -0.0029(10)
C73 0.021(2) 0.017(3) 0.021(3) -0.010(3) -0.008(2) 0.003(2)
C74 0.025(2) 0.024(3) 0.024(3) -0.001(2) -0.003(2) 0.002(2)
C75 0.035(3) 0.033(3) 0.025(4) -0.002(3) -0.015(3) -0.005(2)
C76 0.023(2) 0.034(3) 0.030(4) -0.003(3) -0.008(3) -0.0029(19)
C77 0.027(2) 0.029(2) 0.027(4) -0.009(3) -0.007(3) -0.0036(19)
C78 0.023(2) 0.025(2) 0.020(3) -0.007(3) -0.007(2) -0.0036(19)
C73A 0.020(3) 0.020(4) 0.024(5) -0.009(4) -0.005(3) 0.002(3)
C74A 0.026(3) 0.026(5) 0.021(4) -0.009(3) -0.010(3) -0.001(3)
C75A 0.032(3) 0.038(4) 0.030(5) -0.003(3) -0.013(3) -0.009(3)
C76A 0.029(3) 0.033(4) 0.028(5) -0.008(4) -0.014(4) -0.007(3)
C77A 0.023(3) 0.029(3) 0.027(5) -0.007(4) -0.007(4) -0.003(3)
C78A 0.026(3) 0.023(3) 0.027(5) -0.008(5) -0.010(3) -0.002(3)
C79 0.0162(11) 0.0218(11) 0.0194(12) -0.0031(9) 0.0007(9) -0.0076(9)
C80 0.0263(13) 0.0228(12) 0.0266(13) -0.0036(10) 0.0032(11) -0.0040(10)
C81 0.0359(16) 0.0287(14) 0.0351(16) -0.0135(12) 0.0095(12) -0.0086(12)
C82 0.0372(16) 0.0406(16) 0.0256(14) -0.0157(12) 0.0110(12) -0.0187(13)
C83 0.0401(17) 0.0413(16) 0.0203(13) -0.0011(12) 0.0009(12) -0.0162(13)
C84 0.0275(14) 0.0260(13) 0.0223(13) -0.0019(10) -0.0012(10) -0.0078(10)
C85 0.0155(11) 0.0165(11) 0.0172(11) 0.0009(9) 0.0014(9) -0.0041(8)
C86 0.0176(12) 0.0210(12) 0.0230(12) 0.0001(9) -0.0028(9) -0.0061(9)
C87 0.0161(12) 0.0262(13) 0.0260(13) 0.0017(10) -0.0038(10) -0.0025(10)
C88 0.0214(13) 0.0178(11) 0.0328(14) -0.0011(10) 0.0002(11) 0.0018(9)
C89 0.0236(13) 0.0191(12) 0.0333(14) -0.0076(10) -0.0031(11) -0.0024(10)
C90 0.0182(12) 0.0219(12) 0.0252(13) -0.0021(10) -0.0050(10) -0.0035(9)
C91 0.0127(11) 0.0161(10) 0.0218(12) -0.0022(9) -0.0022(9) -0.0010(8)
C92 0.0157(11) 0.0209(11) 0.0228(12) 0.0010(9) -0.0003(9) -0.0011(9)
C93 0.0121(11) 0.0239(12) 0.0329(14) 0.0017(10) -0.0007(10) -0.0026(9)
C94 0.0181(12) 0.0277(13) 0.0331(14) -0.0028(11) -0.0108(11) -0.0018(10)
C95 0.0230(13) 0.0309(14) 0.0226(13) -0.0001(10) -0.0065(10) -0.0033(10)
C96 0.0156(11) 0.0259(12) 0.0211(12) -0.0010(10) -0.0013(9) -0.0049(9)
O1 0.029(2) 0.050(2) 0.055(3) -0.0214(19) -0.0133(18) -0.0058(16)
C99 0.044(3) 0.058(3) 0.062(3) -0.007(3) -0.018(3) -0.001(3)
C100 0.048(3) 0.063(3) 0.066(3) -0.009(3) -0.021(3) -0.012(3)
C101 0.055(3) 0.055(3) 0.068(3) -0.013(2) -0.018(3) -0.009(3)
C102 0.041(3) 0.056(3) 0.059(3) -0.013(3) -0.014(3) 0.003(3)
O1A 0.044(4) 0.059(4) 0.065(4) -0.009(4) -0.017(4) -0.008(4)
C99A 0.043(4) 0.059(4) 0.064(4) -0.010(4) -0.016(4) -0.004(3)
C200 0.041(4) 0.055(4) 0.061(4) -0.011(4) -0.014(4) -0.003(3)
C201 0.042(4) 0.055(4) 0.061(4) -0.012(4) -0.014(4) -0.002(4)
C202 0.045(4) 0.057(4) 0.064(4) -0.011(4) -0.016(4) -0.004(4)
O1B 0.043(4) 0.060(3) 0.067(4) -0.013(3) -0.017(3) -0.004(3)
C99B 0.041(4) 0.053(3) 0.062(4) -0.010(3) -0.013(4) -0.003(3)
C300 0.043(4) 0.056(4) 0.064(4) -0.011(3) -0.016(3) -0.002(3)
C301 0.045(4) 0.057(4) 0.062(4) -0.009(4) -0.019(4) -0.007(3)
C302 0.043(4) 0.058(4) 0.065(4) -0.010(4) -0.019(4) -0.005(3)
Cl5 0.042(4) 0.088(5) 0.056(4) 0.004(4) -0.012(3) -0.010(4)
Cl6 0.043(4) 0.064(5) 0.047(4) 0.000(4) -0.012(4) 0.013(4)
C120 0.045(3) 0.059(3) 0.064(3) -0.010(3) -0.017(3) -0.006(3)
O2 0.068(2) 0.081(2) 0.0475(17) -0.0008(17) -0.0110(16) -0.0179(18)
C103 0.073(3) 0.082(2) 0.056(2) -0.0021(19) -0.008(2) -0.018(2)
C104 0.072(3) 0.081(3) 0.057(2) -0.001(2) -0.013(2) -0.015(2)
C105 0.071(3) 0.083(3) 0.061(2) 0.004(2) -0.012(2) -0.013(2)
C106 0.065(2) 0.081(3) 0.052(2) 0.000(2) -0.0091(19) -0.016(2)
O2A 0.071(3) 0.083(3) 0.057(2) 0.000(2) -0.010(2) -0.015(2)
C203 0.071(3) 0.082(3) 0.056(2) 0.000(2) -0.011(2) -0.016(3)
C204 0.071(3) 0.082(3) 0.055(3) 0.000(2) -0.011(2) -0.017(3)
C205 0.068(3) 0.082(3) 0.054(2) 0.000(2) -0.010(2) -0.017(3)
C206 0.068(3) 0.083(3) 0.055(2) 0.000(2) -0.011(2) -0.016(2)
Cl7 0.048(3) 0.078(3) 0.057(3) -0.006(3) -0.007(3) -0.016(3)
Cl8 0.080(4) 0.091(3) 0.066(3) -0.002(3) -0.008(3) -0.014(3)
C121 0.070(3) 0.084(3) 0.057(3) 0.002(2) -0.011(2) -0.015(3)
Cl9 0.067(4) 0.069(4) 0.056(4) -0.008(3) -0.017(3) -0.016(3)
Cl10 0.077(4) 0.094(4) 0.069(3) 0.001(3) -0.003(3) -0.010(3)
C122 0.069(3) 0.082(3) 0.056(2) 0.000(2) -0.013(2) -0.016(2)
O3 0.052(3) 0.075(4) 0.073(3) -0.006(3) 0.003(3) 0.005(3)
C107 0.043(3) 0.069(4) 0.075(4) -0.021(3) -0.010(3) 0.007(3)
C108 0.036(3) 0.068(4) 0.082(3) -0.019(3) -0.002(3) 0.006(3)
C109 0.041(3) 0.072(3) 0.087(3) -0.019(3) -0.010(3) 0.004(3)
C110 0.048(3) 0.072(4) 0.086(4) -0.015(3) 0.000(3) 0.006(3)
O3A 0.049(3) 0.072(4) 0.091(4) -0.018(4) 0.008(3) 0.009(3)
C207 0.048(3) 0.074(4) 0.083(3) -0.019(3) -0.005(3) 0.005(3)
C208 0.041(3) 0.069(4) 0.080(4) -0.021(3) -0.004(3) 0.005(3)
C209 0.045(4) 0.071(4) 0.077(4) -0.027(4) -0.007(3) 0.009(4)
C210 0.045(4) 0.068(4) 0.085(4) -0.022(4) -0.004(3) 0.007(4)
O3B 0.040(3) 0.076(4) 0.071(4) -0.018(4) -0.002(3) 0.009(4)
C307 0.042(3) 0.073(4) 0.076(4) -0.020(4) -0.007(3) 0.007(4)
C308 0.044(3) 0.072(4) 0.081(4) -0.022(3) -0.004(3) 0.005(3)
C309 0.041(3) 0.071(3) 0.084(3) -0.019(3) -0.005(3) 0.005(3)
C310 0.046(3) 0.071(4) 0.086(4) -0.014(4) -0.002(3) 0.008(4)
O3C 0.046(4) 0.068(4) 0.074(4) -0.027(4) -0.005(3) 0.010(3)
C407 0.047(4) 0.071(4) 0.080(4) -0.022(4) -0.003(4) 0.007(4)
C408 0.043(4) 0.073(4) 0.077(4) -0.020(4) -0.007(3) 0.004(4)
C409 0.047(3) 0.071(3) 0.082(3) -0.017(3) -0.004(3) 0.006(3)
C410 0.045(3) 0.072(4) 0.084(4) -0.019(3) -0.006(3) 0.007(3)

loop_
_atom_type_symbol
_atom_type_description
_atom_type_scat_dispersion_real
_atom_type_scat_dispersion_imag
_atom_type_scat_source
C C 0.0033 0.0016 'International Tables Vol C Tables 4.2.6.8 and 6.1.1.4'
H H 0.0000 0.0000 'International Tables Vol C Tables 4.2.6.8 and 6.1.1.4'
N N 0.0061 0.0033 'International Tables Vol C Tables 4.2.6.8 and 6.1.1.4'
O O 0.0106 0.0060 'International Tables Vol C Tables 4.2.6.8 and 6.1.1.4'
P P 0.1023 0.0942 'International Tables Vol C Tables 4.2.6.8 and 6.1.1.4'
S S 0.1246 0.1234 'International Tables Vol C Tables 4.2.6.8 and 6.1.1.4'
Cl Cl 0.1484 0.1585 'International Tables Vol C Tables 4.2.6.8 and 6.1.1.4'
Ni Ni 0.3393 1.1124 'International Tables Vol C Tables 4.2.6.8 and 6.1.1.4'
Cu Cu 0.3201 1.2651 'International Tables Vol C Tables 4.2.6.8 and 6.1.1.4'

loop_
_geom_angle_atom_site_label_1
_geom_angle_atom_site_label_2
_geom_angle_atom_site_label_3
_geom_angle
N8 Cu1 N2 98.69(7)
N8 Cu1 N5 91.78(7)
N2 Cu1 N5 95.84(7)
N8 Cu1 P7 121.16(5)
N2 Cu1 P7 117.75(5)
N5 Cu1 P7 125.16(5)
N1 Ni1 N7 92.68(7)
N1 Ni1 N4 92.18(7)
N7 Ni1 N4 89.90(7)
N1 Ni1 S1 85.76(5)
N7 Ni1 S1 176.13(5)
N4 Ni1 S1 93.69(5)
N1 Ni1 S3 172.51(5)
N7 Ni1 S3 94.44(5)
N4 Ni1 S3 85.52(5)
S1 Ni1 S3 87.27(2)
N1 Ni1 S5 91.91(5)
N7 Ni1 S5 83.99(5)
N4 Ni1 S5 172.79(5)
S1 Ni1 S5 92.52(2)
S3 Ni1 S5 91.14(2)
Cl1 C97 Cl2 111.0(3)
Cl1 C97 H97A 109.4
Cl2 C97 H97A 109.4
Cl1 C97 H97B 109.4
Cl2 C97 H97B 109.4
H97A C97 H97B 108.0
Cl1A C97A Cl2A 109.4(14)
Cl1A C97A H97C 109.8
Cl2A C97A H97C 109.8
Cl1A C97A H97D 109.8
Cl2A C97A H97D 109.8
H97C C97A H97D 108.2
Cl3 C98 Cl4 112.5(4)
Cl3 C98 H98A 109.1
Cl4 C98 H98A 109.1
Cl3 C98 H98B 109.1
Cl4 C98 H98B 109.1
H98A C98 H98B 107.8
Cl3A C98A Cl4A 109.4(14)
Cl3A C98A H98C 109.8
Cl4A C98A H98C 109.8
Cl3A C98A H98D 109.8
Cl4A C98A H98D 109.8
H98C C98A H98D 108.2
P1 S1 Ni1 97.76(3)
P3 S3 Ni1 97.56(3)
P5 S5 Ni1 97.03(3)
C9 P1 C1 107.3(8)
C9A P1 C1 105.0(10)
C9 P1 C3 105.3(15)
C1 P1 C3 110.8(10)
C9A P1 C3A 112(2)
C1 P1 C3A 110.8(14)
C9 P1 S1 114.2(8)
C9A P1 S1 110.4(10)
C1 P1 S1 107.10(8)
C3 P1 S1 112.1(6)
C3A P1 S1 111.4(8)
C2 P2 C15A 107.8(6)
C2 P2 C15 102.1(4)
C2 P2 C21A 104.0(14)
C15A P2 C21A 98.9(10)
C2 P2 C21 106.6(11)
C15 P2 C21 109.8(8)
C2 P2 S2 115.44(8)
C15A P2 S2 113.9(6)
C15 P2 S2 113.1(5)
C21A P2 S2 115.2(8)
C21 P2 S2 109.4(6)
C27 P3 C35 110.0(5)
C27 P3 C35A 107.0(8)
C27 P3 C29A 108.3(6)
C35A P3 C29A 110.5(8)
C27 P3 C29 109.0(4)
C35 P3 C29 106.8(5)
C27 P3 S3 107.71(7)
C35 P3 S3 110.9(5)
C35A P3 S3 108.0(8)
C29A P3 S3 115.0(6)
C29 P3 S3 112.5(4)
C28 P4 C47 103.3(5)
C28 P4 C47A 104.6(8)
C28 P4 C41A 105.9(4)
C47A P4 C41A 106.0(12)
C28 P4 C41 105.7(3)
C47 P4 C41 104.4(8)
C28 P4 S4 114.92(8)
C47 P4 S4 114.9(4)
C47A P4 S4 112.8(6)
C41A P4 S4 111.9(5)
C41 P4 S4 112.5(3)
C53 P5 C61 108.19(10)
C53 P5 C55 111.4(4)
C61 P5 C55 108.0(7)
C53 P5 C55A 105.6(6)
C61 P5 C55A 110.9(11)
C53 P5 S5 107.41(8)
C61 P5 S5 111.32(9)
C55 P5 S5 110.6(7)
C55A P5 S5 113.1(10)
C54 P6 C67 103.63(11)
C54 P6 C73A 108.4(11)
C67 P6 C73A 106.2(11)
C54 P6 C73 105.6(7)
C67 P6 C73 101.6(6)
C54 P6 S6 113.87(8)
C67 P6 S6 115.35(8)
C73A P6 S6 109.0(6)
C73 P6 S6 115.3(4)
C91 P7 C79 103.41(11)
C91 P7 C85 102.21(10)
C79 P7 C85 105.75(11)
C91 P7 Cu1 117.78(8)
C79 P7 Cu1 111.94(8)
C85 P7 Cu1 114.38(7)
N2 N1 C1 108.38(17)
N2 N1 Ni1 124.26(14)
C1 N1 Ni1 127.12(15)
N1 N2 N3 110.28(17)
N1 N2 Cu1 116.40(14)
N3 N2 Cu1 123.85(14)
N2 N3 C2 107.47(18)
N5 N4 C27 108.11(18)
N5 N4 Ni1 124.06(14)
C27 N4 Ni1 127.22(15)
N6 N5 N4 110.39(17)
N6 N5 Cu1 122.31(14)
N4 N5 Cu1 116.05(13)
N5 N6 C28 107.43(18)
N8 N7 C53 108.21(18)
N8 N7 Ni1 123.75(14)
C53 N7 Ni1 128.04(15)
N7 N8 N9 110.67(17)
N7 N8 Cu1 114.53(14)
N9 N8 Cu1 123.37(14)
N8 N9 C54 106.96(18)
N1 C1 C2 106.39(19)
N1 C1 P1 114.92(16)
C2 C1 P1 138.00(17)
N3 C2 C1 107.47(19)
N3 C2 P2 117.23(16)
C1 C2 P2 134.99(17)
C8 C3 C4 120.3(7)
C8 C3 P1 120.5(9)
C4 C3 P1 119.1(9)
C5 C4 C3 119.7(8)
C5 C4 H4 120.2
C3 C4 H4 120.2
C6 C5 C4 119.8(9)
C6 C5 H5 120.1
C4 C5 H5 120.1
C7 C6 C5 119.8(9)
C7 C6 H6 120.1
C5 C6 H6 120.1
C8 C7 C6 120.9(8)
C8 C7 H7 119.5
C6 C7 H7 119.5
C7 C8 C3 119.4(8)
C7 C8 H8 120.3
C3 C8 H8 120.3
C8A C3A C4A 118.3(9)
C8A C3A P1 124.3(12)
C4A C3A P1 117.3(11)
C5A C4A C3A 121.0(10)
C5A C4A H4A 119.5
C3A C4A H4A 119.5
C6A C5A C4A 119.7(11)
C6A C5A H5A 120.1
C4A C5A H5A 120.1
C5A C6A C7A 120.1(12)
C5A C6A H6A 120.0
C7A C6A H6A 120.0
C8A C7A C6A 119.9(11)
C8A C7A H7A 120.0
C6A C7A H7A 120.0
C7A C8A C3A 120.9(11)
C7A C8A H8A 119.5
C3A C8A H8A 119.5
C10 C9 C14 120.6(6)
C10 C9 P1 121.6(7)
C14 C9 P1 117.8(7)
C11 C10 C9 119.0(6)
C11 C10 H10 120.5
C9 C10 H10 120.5
C10 C11 C12 120.4(6)
C10 C11 H11 119.8
C12 C11 H11 119.8
C11 C12 C13 121.0(6)
C11 C12 H12 119.5
C13 C12 H12 119.5
C12 C13 C14 119.2(6)
C12 C13 H13 120.4
C14 C13 H13 120.4
C13 C14 C9 119.8(7)
C13 C14 H14 120.1
C9 C14 H14 120.1
C14A C9A C10A 120.8(8)
C14A C9A P1 117.1(10)
C10A C9A P1 122.1(10)
C9A C10A C11A 119.7(8)
C9A C10A H10A 120.1
C11A C10A H10A 120.1
C12A C11A C10A 118.7(9)
C12A C11A H11A 120.7
C10A C11A H11A 120.7
C11A C12A C13A 122.0(9)
C11A C12A H12A 119.0
C13A C12A H12A 119.0
C12A C13A C14A 119.8(8)
C12A C13A H13A 120.1
C14A C13A H13A 120.1
C13A C14A C9A 119.0(9)
C13A C14A H14A 120.5
C9A C14A H14A 120.5
C20 C15 C16 120.4(7)
C20 C15 P2 122.7(8)
C16 C15 P2 116.8(8)
C15 C16 C17 119.8(7)
C15 C16 H16 120.1
C17 C16 H16 120.1
C18 C17 C16 119.0(7)
C18 C17 H17 120.5
C16 C17 H17 120.5
C19 C18 C17 121.3(6)
C19 C18 H18 119.3
C17 C18 H18 119.3
C18 C19 C20 119.9(8)
C18 C19 H19 120.0
C20 C19 H19 120.0
C15 C20 C19 119.6(8)
C15 C20 H20 120.2
C19 C20 H20 120.2
C20A C15A C16A 120.0(9)
C20A C15A P2 120.6(10)
C16A C15A P2 119.4(10)
C15A C16A C17A 119.5(10)
C15A C16A H16A 120.3
C17A C16A H16A 120.3
C18A C17A C16A 120.5(9)
C18A C17A H17A 119.8
C16A C17A H17A 119.8
C17A C18A C19A 120.4(9)
C17A C18A H18A 119.8
C19A C18A H18A 119.8
C18A C19A C20A 120.1(10)
C18A C19A H19A 120.0
C20A C19A H19A 120.0
C15A C20A C19A 119.6(10)
C15A C20A H20A 120.2
C19A C20A H20A 120.2
C22 C21 C26 118.8(6)
C22 C21 P2 118.5(8)
C26 C21 P2 122.6(8)
C21 C22 C23 119.8(7)
C21 C22 H22 120.1
C23 C22 H22 120.1
C24 C23 C22 120.4(6)
C24 C23 H23 119.8
C22 C23 H23 119.8
C25 C24 C23 120.4(6)
C25 C24 H24 119.8
C23 C24 H24 119.8
C24 C25 C26 119.3(6)
C24 C25 H25 120.4
C26 C25 H25 120.4
C25 C26 C21 121.3(6)
C25 C26 H26 119.3
C21 C26 H26 119.3
C22A C21A C26A 121.2(8)
C22A C21A P2 118.7(10)
C26A C21A P2 120.0(11)
C21A C22A C23A 119.4(9)
C21A C22A H22A 120.3
C23A C22A H22A 120.3
C24A C23A C22A 119.2(9)
C24A C23A H23A 120.4
C22A C23A H23A 120.4
C23A C24A C25A 120.8(8)
C23A C24A H24A 119.6
C25A C24A H24A 119.6
C24A C25A C26A 121.0(8)
C24A C25A H25A 119.5
C26A C25A H25A 119.5
C25A C26A C21A 118.3(8)
C25A C26A H26A 120.9
C21A C26A H26A 120.9
N4 C27 C28 106.40(19)
N4 C27 P3 115.22(16)
C28 C27 P3 138.17(17)
N6 C28 C27 107.67(19)
N6 C28 P4 118.13(16)
C27 C28 P4 133.85(17)
C30 C29 C34 118.5(7)
C30 C29 P3 119.2(8)
C34 C29 P3 122.3(8)
C31 C30 C29 120.1(7)
C31 C30 H30 119.9
C29 C30 H30 119.9
C32 C31 C30 120.8(8)
C32 C31 H31 119.6
C30 C31 H31 119.6
C31 C32 C33 119.8(9)
C31 C32 H32 120.1
C33 C32 H32 120.1
C32 C33 C34 120.0(9)
C32 C33 H33 120.0
C34 C33 H33 120.0
C33 C34 C29 120.7(8)
C33 C34 H34 119.7
C29 C34 H34 119.7
C30A C29A C34A 120.9(10)
C30A C29A P3 118.3(11)
C34A C29A P3 120.8(12)
C29A C30A C31A 119.9(10)
C29A C30A H30A 120.0
C31A C30A H30A 120.0
C30A C31A C32A 118.8(11)
C30A C31A H31A 120.6
C32A C31A H31A 120.6
C33A C32A C31A 120.8(13)
C33A C32A H32A 119.6
C31A C32A H32A 119.6
C34A C33A C32A 120.5(13)
C34A C33A H33A 119.8
C32A C33A H33A 119.8
C33A C34A C29A 119.1(12)
C33A C34A H34A 120.4
C29A C34A H34A 120.4
C40 C35 C36 122.0(5)
C40 C35 P3 118.2(7)
C36 C35 P3 119.7(7)
C37 C36 C35 118.3(6)
C37 C36 H36 120.9
C35 C36 H36 120.9
C38 C37 C36 120.3(6)
C38 C37 H37 119.9
C36 C37 H37 119.9
C39 C38 C37 121.2(6)
C39 C38 H38 119.4
C37 C38 H38 119.4
C38 C39 C40 118.9(6)
C38 C39 H39 120.5
C40 C39 H39 120.5
C35 C40 C39 119.2(6)
C35 C40 H40 120.4
C39 C40 H40 120.4
C40A C35A C36A 118.4(8)
C40A C35A P3 119.0(10)
C36A C35A P3 122.6(11)
C35A C36A C37A 121.0(9)
C35A C36A H36A 119.5
C37A C36A H36A 119.5
C38A C37A C36A 118.8(9)
C38A C37A H37A 120.6
C36A C37A H37A 120.6
C37A C38A C39A 121.9(9)
C37A C38A H38A 119.0
C39A C38A H38A 119.0
C38A C39A C40A 118.4(9)
C38A C39A H39A 120.8
C40A C39A H39A 120.8
C35A C40A C39A 121.3(9)
C35A C40A H40A 119.3
C39A C40A H40A 119.3
C42 C41 C46 117.1(5)
C42 C41 P4 119.3(6)
C46 C41 P4 123.6(7)
C41 C42 C43 121.5(7)
C41 C42 H42 119.3
C43 C42 H42 119.3
C44 C43 C42 119.8(8)
C44 C43 H43 120.1
C42 C43 H43 120.1
C43 C44 C45 120.0(9)
C43 C44 H44 120.0
C45 C44 H44 120.0
C44 C45 C46 120.3(7)
C44 C45 H45 119.8
C46 C45 H45 119.8
C45 C46 C41 121.2(6)
C45 C46 H46 119.4
C41 C46 H46 119.4
C42A C41A C46A 121.9(8)
C42A C41A P4 117.8(10)
C46A C41A P4 120.0(10)
C41A C42A C43A 118.9(10)
C41A C42A H42A 120.6
C43A C42A H42A 120.6
C44A C43A C42A 120.5(12)
C44A C43A H43A 119.8
C42A C43A H43A 119.8
C43A C44A C45A 120.3(14)
C43A C44A H44A 119.8
C45A C44A H44A 119.8
C44A C45A C46A 119.8(12)
C44A C45A H45A 120.1
C46A C45A H45A 120.1
C41A C46A C45A 118.7(10)
C41A C46A H46A 120.7
C45A C46A H46A 120.7
C52 C47 C48 118.7(7)
C52 C47 P4 120.9(8)
C48 C47 P4 119.6(7)
C49 C48 C47 120.9(6)
C49 C48 H48 119.6
C47 C48 H48 119.6
C50 C49 C48 119.7(6)
C50 C49 H49 120.2
C48 C49 H49 120.2
C51 C50 C49 119.5(7)
C51 C50 H50 120.3
C49 C50 H50 120.3
C50 C51 C52 121.2(8)
C50 C51 H51 119.4
C52 C51 H51 119.4
C51 C52 C47 119.8(8)
C51 C52 H52 120.1
C47 C52 H52 120.1
C52A C47A C48A 119.2(10)
C52A C47A P4 123.5(12)
C48A C47A P4 116.6(10)
C49A C48A C47A 119.2(9)
C49A C48A H48A 120.4
C47A C48A H48A 120.4
C50A C49A C48A 120.1(10)
C50A C49A H49A 119.9
C48A C49A H49A 119.9
C51A C50A C49A 121.3(10)
C51A C50A H50A 119.4
C49A C50A H50A 119.4
C50A C51A C52A 118.9(12)
C50A C51A H51A 120.5
C52A C51A H51A 120.5
C51A C52A C47A 120.2(12)
C51A C52A H52A 119.9
C47A C52A H52A 119.9
N7 C53 C54 106.18(19)
N7 C53 P5 115.69(16)
C54 C53 P5 137.71(17)
N9 C54 C53 107.97(19)
N9 C54 P6 119.98(17)
C53 C54 P6 131.83(17)
C56 C55 C60 120.6(5)
C56 C55 P5 121.0(8)
C60 C55 P5 118.2(7)
C55 C56 C57 120.3(6)
C55 C56 H56 119.8
C57 C56 H56 119.8
C58 C57 C56 119.0(6)
C58 C57 H57 120.5
C56 C57 H57 120.5
C59 C58 C57 120.8(6)
C59 C58 H58 119.6
C57 C58 H58 119.6
C58 C59 C60 120.4(6)
C58 C59 H59 119.8
C60 C59 H59 119.8
C55 C60 C59 118.9(6)
C55 C60 H60 120.6
C59 C60 H60 120.6
C56A C55A C60A 118.4(8)
C56A C55A P5 121.4(11)
C60A C55A P5 119.9(12)
C57A C56A C55A 119.4(10)
C57A C56A H56A 120.3
C55A C56A H56A 120.3
C58A C57A C56A 120.6(10)
C58A C57A H57A 119.7
C56A C57A H57A 119.7
C59A C58A C57A 121.5(10)
C59A C58A H58A 119.3
C57A C58A H58A 119.3
C58A C59A C60A 117.9(9)
C58A C59A H59A 121.1
C60A C59A H59A 121.1
C59A C60A C55A 122.1(9)
C59A C60A H60A 118.9
C55A C60A H60A 118.9
C62 C61 C66 120.3(2)
C62 C61 P5 121.90(19)
C66 C61 P5 117.82(18)
C63 C62 C61 119.6(2)
C63 C62 H62 120.2
C61 C62 H62 120.2
C64 C63 C62 120.2(3)
C64 C63 H63 119.9
C62 C63 H63 119.9
C63 C64 C65 120.6(2)
C63 C64 H64 119.7
C65 C64 H64 119.7
C64 C65 C66 119.6(3)
C64 C65 H65 120.2
C66 C65 H65 120.2
C65 C66 C61 119.6(2)
C65 C66 H66 120.2
C61 C66 H66 120.2
C68 C67 C72 119.9(2)
C68 C67 P6 119.40(18)
C72 C67 P6 120.62(18)
C67 C68 C69 119.8(2)
C67 C68 H68 120.1
C69 C68 H68 120.1
C70 C69 C68 119.8(2)
C70 C69 H69 120.1
C68 C69 H69 120.1
C69 C70 C71 120.9(2)
C69 C70 H70 119.6
C71 C70 H70 119.6
C72 C71 C70 119.6(2)
C72 C71 H71 120.2
C70 C71 H71 120.2
C71 C72 C67 120.1(2)
C71 C72 H72 119.9
C67 C72 H72 119.9
C74 C73 C78 118.2(6)
C74 C73 P6 118.5(7)
C78 C73 P6 122.9(7)
C75 C74 C73 121.4(6)
C75 C74 H74 119.3
C73 C74 H74 119.3
C76 C75 C74 118.9(6)
C76 C75 H75 120.5
C74 C75 H75 120.5
C77 C76 C75 120.2(6)
C77 C76 H76 119.9
C75 C76 H76 119.9
C76 C77 C78 120.9(6)
C76 C77 H77 119.5
C78 C77 H77 119.5
C77 C78 C73 120.3(6)
C77 C78 H78 119.9
C73 C78 H78 119.9
C74A C73A C78A 120.7(9)
C74A C73A P6 117.8(10)
C78A C73A P6 121.3(11)
C75A C74A C73A 118.5(9)
C75A C74A H74A 120.8
C73A C74A H74A 120.8
C74A C75A C76A 120.8(9)
C74A C75A H75A 119.6
C76A C75A H75A 119.6
C77A C76A C75A 120.6(9)
C77A C76A H76A 119.7
C75A C76A H76A 119.7
C76A C77A C78A 118.7(9)
C76A C77A H77A 120.6
C78A C77A H77A 120.6
C73A C78A C77A 120.5(10)
C73A C78A H78A 119.7
C77A C78A H78A 119.7
C84 C79 C80 119.3(2)
C84 C79 P7 124.55(19)
C80 C79 P7 116.15(18)
C81 C80 C79 119.8(2)
C81 C80 H80 120.1
C79 C80 H80 120.1
C82 C81 C80 120.7(3)
C82 C81 H81 119.7
C80 C81 H81 119.7
C83 C82 C81 119.8(3)
C83 C82 H82 120.1
C81 C82 H82 120.1
C82 C83 C84 120.3(3)
C82 C83 H83 119.9
C84 C83 H83 119.9
C79 C84 C83 120.2(3)
C79 C84 H84 119.9
C83 C84 H84 119.9
C90 C85 C86 118.7(2)
C90 C85 P7 123.05(18)
C86 C85 P7 118.12(18)
C87 C86 C85 120.3(2)
C87 C86 H86 119.9
C85 C86 H86 119.9
C88 C87 C86 120.4(2)
C88 C87 H87 119.8
C86 C87 H87 119.8
C87 C88 C89 120.0(2)
C87 C88 H88 120.0
C89 C88 H88 120.0
C88 C89 C90 119.8(2)
C88 C89 H89 120.1
C90 C89 H89 120.1
C85 C90 C89 120.8(2)
C85 C90 H90 119.6
C89 C90 H90 119.6
C96 C91 C92 119.5(2)
C96 C91 P7 118.96(17)
C92 C91 P7 121.37(18)
C93 C92 C91 120.0(2)
C93 C92 H92 120.0
C91 C92 H92 120.0
C92 C93 C94 120.2(2)
C92 C93 H93 119.9
C94 C93 H93 119.9
C95 C94 C93 120.3(2)
C95 C94 H94 119.8
C93 C94 H94 119.8
C94 C95 C96 119.8(2)
C94 C95 H95 120.1
C96 C95 H95 120.1
C91 C96 C95 120.2(2)
C91 C96 H96 119.9
C95 C96 H96 119.9
C102 O1 C99 111.4(6)
O1 C99 C100 106.0(5)
O1 C99 H99A 110.5
C100 C99 H99A 110.5
O1 C99 H99B 110.5
C100 C99 H99B 110.5
H99A C99 H99B 108.7
C99 C100 C101 101.9(5)
C99 C100 H10B 111.4
C101 C100 H10B 111.4
C99 C100 H10C 111.4
C101 C100 H10C 111.4
H10B C100 H10C 109.2
C102 C101 C100 102.3(6)
C102 C101 H10D 111.3
C100 C101 H10D 111.3
C102 C101 H10E 111.3
C100 C101 H10E 111.3
H10D C101 H10E 109.2
O1 C102 C101 106.1(6)
O1 C102 H10F 110.5
C101 C102 H10F 110.5
O1 C102 H10G 110.5
C101 C102 H10G 110.5
H10F C102 H10G 108.7
C202 O1A C99A 110.4(10)
O1A C99A C200 107.5(9)
O1A C99A H99C 110.2
C200 C99A H99C 110.2
O1A C99A H99D 110.2
C200 C99A H99D 110.2
H99C C99A H99D 108.5
C99A C200 C201 100.9(10)
C99A C200 H20B 111.6
C201 C200 H20B 111.6
C99A C200 H20C 111.6
C201 C200 H20C 111.6
H20B C200 H20C 109.4
C200 C201 C202 101.2(11)
C200 C201 H20D 111.5
C202 C201 H20D 111.5
C200 C201 H20E 111.5
C202 C201 H20E 111.5
H20D C201 H20E 109.3
O1A C202 C201 103.1(11)
O1A C202 H20F 111.2
C201 C202 H20F 111.2
O1A C202 H20G 111.2
C201 C202 H20G 111.2
H20F C202 H20G 109.1
C302 O1B C99B 110.0(7)
O1B C99B C300 108.6(7)
O1B C99B H99E 110.0
C300 C99B H99E 110.0
O1B C99B H99F 110.0
C300 C99B H99F 110.0
H99E C99B H99F 108.3
C99B C300 C301 98.6(7)
C99B C300 H30B 112.0
C301 C300 H30B 112.0
C99B C300 H30C 112.0
C301 C300 H30C 112.0
H30B C300 H30C 109.7
C300 C301 C302 102.6(8)
C300 C301 H30D 111.2
C302 C301 H30D 111.2
C300 C301 H30E 111.2
C302 C301 H30E 111.2
H30D C301 H30E 109.2
O1B C302 C301 103.9(8)
O1B C302 H30F 111.0
C301 C302 H30F 111.0
O1B C302 H30G 111.0
C301 C302 H30G 111.0
H30F C302 H30G 109.0
Cl5 C120 Cl6 108.2(13)
Cl5 C120 H12X 110.1
Cl6 C120 H12X 110.1
Cl5 C120 H12Z 110.1
Cl6 C120 H12Z 110.1
H12X C120 H12Z 108.4
C106 O2 C103 109.7(4)
O2 C103 C104 107.6(4)
O2 C103 H10N 110.2
C104 C103 H10N 110.2
O2 C103 H10O 110.2
C104 C103 H10O 110.2
H10N C103 H10O 108.5
C103 C104 C105 96.4(4)
C103 C104 H10L 112.5
C105 C104 H10L 112.5
C103 C104 H10M 112.5
C105 C104 H10M 112.5
H10L C104 H10M 110.0
C106 C105 C104 100.5(5)
C106 C105 H10H 111.7
C104 C105 H10H 111.7
C106 C105 H10I 111.7
C104 C105 H10I 111.7
H10H C105 H10I 109.4
O2 C106 C105 103.0(5)
O2 C106 H10J 111.2
C105 C106 H10J 111.2
O2 C106 H10K 111.2
C105 C106 H10K 111.2
H10J C106 H10K 109.1
C206 O2A C203 110.0(11)
O2A C203 C204 101.2(12)
O2A C203 H20H 111.5
C204 C203 H20H 111.5
O2A C203 H20I 111.5
C204 C203 H20I 111.5
H20H C203 H20I 109.3
C205 C204 C203 99.2(12)
C205 C204 H20J 111.9
C203 C204 H20J 111.9
C205 C204 H20K 111.9
C203 C204 H20K 111.9
H20J C204 H20K 109.6
C206 C205 C204 96(2)
C206 C205 H20L 112.5
C204 C205 H20L 112.5
C206 C205 H20M 112.5
C204 C205 H20M 112.5
H20L C205 H20M 110.1
O2A C206 C205 103.5(11)
O2A C206 H20N 111.1
C205 C206 H20N 111.1
O2A C206 H20O 111.1
C205 C206 H20O 111.1
H20N C206 H20O 109.0
Cl7 C121 Cl8 103.6(12)
Cl7 C121 H12V 111.0
Cl8 C121 H12V 111.0
Cl7 C121 H12W 111.0
Cl8 C121 H12W 111.0
H12V C121 H12W 109.0
Cl10 C122 Cl9 98.7(13)
Cl10 C122 H12T 112.0
Cl9 C122 H12T 112.0
Cl10 C122 H12U 112.0
Cl9 C122 H12U 112.0
H12T C122 H12U 109.7
C110 O3 C107 112.0(7)
O3 C107 C108 108.3(6)
O3 C107 H10P 110.0
C108 C107 H10P 110.0
O3 C107 H10Q 110.0
C108 C107 H10Q 110.0
H10P C107 H10Q 108.4
C109 C108 C107 98.5(7)
C109 C108 H10R 112.1
C107 C108 H10R 112.1
C109 C108 H10S 112.1
C107 C108 H10S 112.1
H10R C108 H10S 109.7
C108 C109 C110 104.1(7)
C108 C109 H10T 110.9
C110 C109 H10T 110.9
C108 C109 H10U 110.9
C110 C109 H10U 110.9
H10T C109 H10U 109.0
O3 C110 C109 102.2(7)
O3 C110 H11B 111.3
C109 C110 H11B 111.3
O3 C110 H11C 111.3
C109 C110 H11C 111.3
H11B C110 H11C 109.2
C210 O3A C207 109.7(8)
O3A C207 C208 107.0(8)
O3A C207 H20P 110.3
C208 C207 H20P 110.3
O3A C207 H20Q 110.3
C208 C207 H20Q 110.3
H20P C207 H20Q 108.6
C207 C208 C209 103.6(8)
C207 C208 H20R 111.0
C209 C208 H20R 111.0
C207 C208 H20S 111.0
C209 C208 H20S 111.0
H20R C208 H20S 109.0
C208 C209 C210 99.4(8)
C208 C209 H20T 111.9
C210 C209 H20T 111.9
C208 C209 H20U 111.9
C210 C209 H20U 111.9
H20T C209 H20U 109.6
O3A C210 C209 104.4(9)
O3A C210 H21A 110.9
C209 C210 H21A 110.9
O3A C210 H21B 110.9
C209 C210 H21B 110.9
H21A C210 H21B 108.9
C307 O3B C310 106.1(8)
O3B C307 C308 110.1(6)
O3B C307 H30H 109.6
C308 C307 H30H 109.6
O3B C307 H30I 109.6
C308 C307 H30I 109.6
H30H C307 H30I 108.2
C307 C308 C309 101.2(7)
C307 C308 H30J 111.5
C309 C308 H30J 111.5
C307 C308 H30K 111.5
C309 C308 H30K 111.5
H30J C308 H30K 109.4
C308 C309 C310 103.3(8)
C308 C309 H30L 111.1
C310 C309 H30L 111.1
C308 C309 H30M 111.1
C310 C309 H30M 111.1
H30L C309 H30M 109.1
O3B C310 C309 101.1(8)
O3B C310 H31B 111.6
C309 C310 H31B 111.6
O3B C310 H31C 111.6
C309 C310 H31C 111.6
H31B C310 H31C 109.4
C410 O3C C407 109.7(4)
O3C C407 C408 107.6(4)
O3C C407 H40B 110.2
C408 C407 H40B 110.2
O3C C407 H40C 110.2
C408 C407 H40C 110.2
H40B C407 H40C 108.5
C407 C408 C409 96.4(4)
C407 C408 H40D 112.5
C409 C408 H40D 112.5
C407 C408 H40E 112.5
C409 C408 H40E 112.5
H40D C408 H40E 110.0
C410 C409 C408 100.5(5)
C410 C409 H40F 111.7
C408 C409 H40F 111.7
C410 C409 H40G 111.7
C408 C409 H40G 111.7
H40F C409 H40G 109.4
O3C C410 C409 103.0(5)
O3C C410 H41B 111.2
C409 C410 H41B 111.2
O3C C410 H41C 111.2
C409 C410 H41C 111.2
H41B C410 H41C 109.1

loop_
_geom_bond_atom_site_label_1
_geom_bond_atom_site_label_2
_geom_bond_distance
Cu1 N8 2.0736(19)
Cu1 N2 2.0793(19)
Cu1 N5 2.0793(18)
Cu1 P7 2.1638(6)
Ni1 N1 2.0536(18)
Ni1 N7 2.0559(19)
Ni1 N4 2.0780(18)
Ni1 S1 2.4458(6)
Ni1 S3 2.4876(6)
Ni1 S5 2.5266(6)
C97 Cl1 1.754(7)
C97 Cl2 1.767(5)
C97 H97A 0.9900
C97 H97B 0.9900
C97A Cl1A 1.757(16)
C97A Cl2A 1.764(17)
C97A H97C 0.9900
C97A H97D 0.9900
C98 Cl3 1.732(5)
C98 Cl4 1.757(7)
C98 H98A 0.9900
C98 H98B 0.9900
C98A Cl3A 1.727(16)
C98A Cl4A 1.741(16)
C98A H98C 0.9900
C98A H98D 0.9900
S1 P1 1.9858(8)
S2 P2 1.9461(8)
S3 P3 1.9875(8)
S4 P4 1.9479(9)
S5 P5 1.9914(8)
S6 P6 1.9453(9)
P1 C9 1.797(5)
P1 C9A 1.798(6)
P1 C1 1.808(2)
P1 C3 1.810(2)
P1 C3A 1.810(2)
P2 C2 1.808(2)
P2 C15A 1.821(6)
P2 C15 1.822(5)
P2 C21A 1.823(6)
P2 C21 1.827(5)
P3 C27 1.803(2)
P3 C35 1.810(2)
P3 C35A 1.810(2)
P3 C29A 1.810(2)
P3 C29 1.8101(19)
P4 C28 1.805(2)
P4 C47 1.8175(19)
P4 C47A 1.8176(19)
P4 C41A 1.8177(19)
P4 C41 1.8178(19)
P5 C53 1.797(2)
P5 C61 1.802(2)
P5 C55 1.804(3)
P5 C55A 1.804(3)
P6 C54 1.802(2)
P6 C67 1.819(2)
P6 C73A 1.825(7)
P6 C73 1.830(5)
P7 C91 1.825(2)
P7 C79 1.831(2)
P7 C85 1.831(2)
N1 N2 1.336(3)
N1 C1 1.350(3)
N2 N3 1.336(3)
N3 C2 1.354(3)
N4 N5 1.337(3)
N4 C27 1.355(3)
N5 N6 1.337(3)
N6 C28 1.352(3)
N7 N8 1.333(3)
N7 C53 1.351(3)
N8 N9 1.336(3)
N9 C54 1.351(3)
C1 C2 1.405(3)
C3 C8 1.384(10)
C3 C4 1.397(10)
C4 C5 1.394(9)
C4 H4 0.9500
C5 C6 1.387(9)
C5 H5 0.9500
C6 C7 1.384(8)
C6 H6 0.9500
C7 C8 1.384(8)
C7 H7 0.9500
C8 H8 0.9500
C3A C8A 1.389(12)
C3A C4A 1.398(11)
C4A C5A 1.388(10)
C4A H4A 0.9500
C5A C6A 1.377(11)
C5A H5A 0.9500
C6A C7A 1.390(11)
C6A H6A 0.9500
C7A C8A 1.383(11)
C7A H7A 0.9500
C8A H8A 0.9500
C9 C10 1.394(8)
C9 C14 1.399(8)
C10 C11 1.382(8)
C10 H10 0.9500
C11 C12 1.383(7)
C11 H11 0.9500
C12 C13 1.386(7)
C12 H12 0.9500
C13 C14 1.387(8)
C13 H13 0.9500
C14 H14 0.9500
C9A C14A 1.392(10)
C9A C10A 1.393(10)
C10A C11A 1.397(10)
C10A H10A 0.9500
C11A C12A 1.376(9)
C11A H11A 0.9500
C12A C13A 1.380(9)
C12A H12A 0.9500
C13A C14A 1.388(10)
C13A H13A 0.9500
C14A H14A 0.9500
C15 C20 1.390(8)
C15 C16 1.393(8)
C16 C17 1.403(8)
C16 H16 0.9500
C17 C18 1.385(8)
C17 H17 0.9500
C18 C19 1.380(8)
C18 H18 0.9500
C19 C20 1.390(8)
C19 H19 0.9500
C20 H20 0.9500
C15A C20A 1.391(11)
C15A C16A 1.391(10)
C16A C17A 1.392(10)
C16A H16A 0.9500
C17A C18A 1.371(10)
C17A H17A 0.9500
C18A C19A 1.381(10)
C18A H18A 0.9500
C19A C20A 1.392(10)
C19A H19A 0.9500
C20A H20A 0.9500
C21 C22 1.392(8)
C21 C26 1.398(8)
C22 C23 1.396(8)
C22 H22 0.9500
C23 C24 1.385(7)
C23 H23 0.9500
C24 C25 1.381(7)
C24 H24 0.9500
C25 C26 1.388(8)
C25 H25 0.9500
C26 H26 0.9500
C21A C22A 1.387(10)
C21A C26A 1.390(10)
C22A C23A 1.405(10)
C22A H22A 0.9500
C23A C24A 1.373(9)
C23A H23A 0.9500
C24A C25A 1.381(9)
C24A H24A 0.9500
C25A C26A 1.384(10)
C25A H25A 0.9500
C26A H26A 0.9500
C27 C28 1.403(3)
C29 C30 1.399(8)
C29 C34 1.401(8)
C30 C31 1.387(8)
C30 H30 0.9500
C31 C32 1.377(9)
C31 H31 0.9500
C32 C33 1.387(8)
C32 H32 0.9500
C33 C34 1.387(8)
C33 H33 0.9500
C34 H34 0.9500
C29A C30A 1.386(11)
C29A C34A 1.390(11)
C30A C31A 1.393(11)
C30A H30A 0.9500
C31A C32A 1.395(11)
C31A H31A 0.9500
C32A C33A 1.381(11)
C32A H32A 0.9500
C33A C34A 1.381(11)
C33A H33A 0.9500
C34A H34A 0.9500
C35 C40 1.378(8)
C35 C36 1.387(8)
C36 C37 1.383(8)
C36 H36 0.9500
C37 C38 1.382(7)
C37 H37 0.9500
C38 C39 1.382(7)
C38 H38 0.9500
C39 C40 1.398(8)
C39 H39 0.9500
C40 H40 0.9500
C35A C40A 1.389(11)
C35A C36A 1.393(11)
C36A C37A 1.397(11)
C36A H36A 0.9500
C37A C38A 1.370(10)
C37A H37A 0.9500
C38A C39A 1.385(9)
C38A H38A 0.9500
C39A C40A 1.392(11)
C39A H39A 0.9500
C40A H40A 0.9500
C41 C42 1.388(8)
C41 C46 1.408(10)
C42 C43 1.403(8)
C42 H42 0.9500
C43 C44 1.374(9)
C43 H43 0.9500
C44 C45 1.376(9)
C44 H44 0.9500
C45 C46 1.386(8)
C45 H45 0.9500
C46 H46 0.9500
C41A C42A 1.378(12)
C41A C46A 1.384(17)
C42A C43A 1.386(11)
C42A H42A 0.9500
C43A C44A 1.376(12)
C43A H43A 0.9500
C44A C45A 1.392(12)
C44A H44A 0.9500
C45A C46A 1.394(14)
C45A H45A 0.9500
C46A H46A 0.9500
C47 C52 1.389(8)
C47 C48 1.400(9)
C48 C49 1.387(8)
C48 H48 0.9500
C49 C50 1.386(8)
C49 H49 0.9500
C50 C51 1.383(8)
C50 H50 0.9500
C51 C52 1.384(8)
C51 H51 0.9500
C52 H52 0.9500
C47A C52A 1.392(12)
C47A C48A 1.396(11)
C48A C49A 1.380(11)
C48A H48A 0.9500
C49A C50A 1.376(10)
C49A H49A 0.9500
C50A C51A 1.373(11)
C50A H50A 0.9500
C51A C52A 1.384(12)
C51A H51A 0.9500
C52A H52A 0.9500
C53 C54 1.402(3)
C55 C56 1.382(8)
C55 C60 1.386(8)
C56 C57 1.388(8)
C56 H56 0.9500
C57 C58 1.380(7)
C57 H57 0.9500
C58 C59 1.379(7)
C58 H58 0.9500
C59 C60 1.387(7)
C59 H59 0.9500
C60 H60 0.9500
C55A C56A 1.395(11)
C55A C60A 1.397(11)
C56A C57A 1.389(11)
C56A H56A 0.9500
C57A C58A 1.379(9)
C57A H57A 0.9500
C58A C59A 1.370(10)
C58A H58A 0.9500
C59A C60A 1.393(11)
C59A H59A 0.9500
C60A H60A 0.9500
C61 C62 1.393(3)
C61 C66 1.396(3)
C62 C63 1.384(4)
C62 H62 0.9500
C63 C64 1.383(4)
C63 H63 0.9500
C64 C65 1.387(4)
C64 H64 0.9500
C65 C66 1.393(3)
C65 H65 0.9500
C66 H66 0.9500
C67 C68 1.390(3)
C67 C72 1.398(3)
C68 C69 1.394(3)
C68 H68 0.9500
C69 C70 1.382(4)
C69 H69 0.9500
C70 C71 1.387(4)
C70 H70 0.9500
C71 C72 1.386(3)
C71 H71 0.9500
C72 H72 0.9500
C73 C74 1.398(8)
C73 C78 1.398(7)
C74 C75 1.396(8)
C74 H74 0.9500
C75 C76 1.389(7)
C75 H75 0.9500
C76 C77 1.376(7)
C76 H76 0.9500
C77 C78 1.384(8)
C77 H77 0.9500
C78 H78 0.9500
C73A C74A 1.385(11)
C73A C78A 1.386(11)
C74A C75A 1.383(11)
C74A H74A 0.9500
C75A C76A 1.389(10)
C75A H75A 0.9500
C76A C77A 1.377(9)
C76A H76A 0.9500
C77A C78A 1.389(11)
C77A H77A 0.9500
C78A H78A 0.9500
C79 C84 1.389(3)
C79 C80 1.403(3)
C80 C81 1.386(4)
C80 H80 0.9500
C81 C82 1.382(4)
C81 H81 0.9500
C82 C83 1.382(4)
C82 H82 0.9500
C83 C84 1.395(4)
C83 H83 0.9500
C84 H84 0.9500
C85 C90 1.395(3)
C85 C86 1.401(3)
C86 C87 1.391(3)
C86 H86 0.9500
C87 C88 1.385(4)
C87 H87 0.9500
C88 C89 1.387(4)
C88 H88 0.9500
C89 C90 1.395(3)
C89 H89 0.9500
C90 H90 0.9500
C91 C96 1.389(3)
C91 C92 1.401(3)
C92 C93 1.385(4)
C92 H92 0.9500
C93 C94 1.387(4)
C93 H93 0.9500
C94 C95 1.382(4)
C94 H94 0.9500
C95 C96 1.396(3)
C95 H95 0.9500
C96 H96 0.9500
O1 C102 1.409(9)
O1 C99 1.430(7)
C99 C100 1.517(7)
C99 H99A 0.9900
C99 H99B 0.9900
C100 C101 1.533(8)
C100 H10B 0.9900
C100 H10C 0.9900
C101 C102 1.533(8)
C101 H10D 0.9900
C101 H10E 0.9900
C102 H10F 0.9900
C102 H10G 0.9900
O1A C202 1.412(10)
O1A C99A 1.424(9)
C99A C200 1.524(10)
C99A H99C 0.9900
C99A H99D 0.9900
C200 C201 1.532(10)
C200 H20B 0.9900
C200 H20C 0.9900
C201 C202 1.546(10)
C201 H20D 0.9900
C201 H20E 0.9900
C202 H20F 0.9900
C202 H20G 0.9900
O1B C302 1.403(10)
O1B C99B 1.426(8)
C99B C300 1.524(9)
C99B H99E 0.9900
C99B H99F 0.9900
C300 C301 1.533(10)
C300 H30B 0.9900
C300 H30C 0.9900
C301 C302 1.543(10)
C301 H30D 0.9900
C301 H30E 0.9900
C302 H30F 0.9900
C302 H30G 0.9900
Cl5 C120 1.723(16)
Cl6 C120 1.747(15)
C120 H12X 0.9900
C120 H12Z 0.9900
O2 C106 1.425(7)
O2 C103 1.433(6)
C103 C104 1.526(6)
C103 H10N 0.9900
C103 H10O 0.9900
C104 C105 1.571(6)
C104 H10L 0.9900
C104 H10M 0.9900
C105 C106 1.539(6)
C105 H10H 0.9900
C105 H10I 0.9900
C106 H10J 0.9900
C106 H10K 0.9900
O2A C206 1.451(10)
O2A C203 1.454(10)
C203 C204 1.546(10)
C203 H20H 0.9900
C203 H20I 0.9900
C204 C205 1.542(10)
C204 H20J 0.9900
C204 H20K 0.9900
C205 C206 1.542(10)
C205 H20L 0.9900
C205 H20M 0.9900
C206 H20N 0.9900
C206 H20O 0.9900
Cl7 C121 1.706(16)
Cl8 C121 1.752(16)
C121 H12V 0.9900
C121 H12W 0.9900
Cl9 C122 1.737(16)
Cl10 C122 1.726(16)
C122 H12T 0.9900
C122 H12U 0.9900
O3 C110 1.391(9)
O3 C107 1.413(8)
C107 C108 1.533(9)
C107 H10P 0.9900
C107 H10Q 0.9900
C108 C109 1.521(9)
C108 H10R 0.9900
C108 H10S 0.9900
C109 C110 1.549(9)
C109 H10T 0.9900
C109 H10U 0.9900
C110 H11B 0.9900
C110 H11C 0.9900
O3A C210 1.418(10)
O3A C207 1.420(9)
C207 C208 1.528(9)
C207 H20P 0.9900
C207 H20Q 0.9900
C208 C209 1.533(9)
C208 H20R 0.9900
C208 H20S 0.9900
C209 C210 1.554(10)
C209 H20T 0.9900
C209 H20U 0.9900
C210 H21A 0.9900
C210 H21B 0.9900
O3B C307 1.431(9)
O3B C310 1.432(10)
C307 C308 1.510(9)
C307 H30H 0.9900
C307 H30I 0.9900
C308 C309 1.520(9)
C308 H30J 0.9900
C308 H30K 0.9900
C309 C310 1.550(10)
C309 H30L 0.9900
C309 H30M 0.9900
C310 H31B 0.9900
C310 H31C 0.9900
O3C C410 1.425(7)
O3C C407 1.433(6)
C407 C408 1.526(6)
C407 H40B 0.9900
C407 H40C 0.9900
C408 C409 1.571(7)
C408 H40D 0.9900
C408 H40E 0.9900
C409 C410 1.539(6)
C409 H40F 0.9900
C409 H40G 0.9900
C410 H41B 0.9900
C410 H41C 0.9900

loop_
_geom_torsion_atom_site_label_1
_geom_torsion_atom_site_label_2
_geom_torsion_atom_site_label_3
_geom_torsion_atom_site_label_4
_geom_torsion
C1 N1 N2 N3 -0.2(2)
Ni1 N1 N2 N3 -174.95(14)
C1 N1 N2 Cu1 147.61(14)
Ni1 N1 N2 Cu1 -27.1(2)
N1 N2 N3 C2 0.0(2)
Cu1 N2 N3 C2 -144.95(15)
C27 N4 N5 N6 -0.4(2)
Ni1 N4 N5 N6 -172.01(14)
C27 N4 N5 Cu1 144.30(15)
Ni1 N4 N5 Cu1 -27.3(2)
N4 N5 N6 C28 0.3(2)
Cu1 N5 N6 C28 -141.88(16)
C53 N7 N8 N9 -1.0(2)
Ni1 N7 N8 N9 179.06(14)
C53 N7 N8 Cu1 143.92(14)
Ni1 N7 N8 Cu1 -36.0(2)
N7 N8 N9 C54 0.4(2)
Cu1 N8 N9 C54 -140.87(16)
N2 N1 C1 C2 0.3(2)
Ni1 N1 C1 C2 174.87(14)
N2 N1 C1 P1 -171.94(14)
Ni1 N1 C1 P1 2.6(2)
C9 P1 C1 N1 141.4(6)
C9A P1 C1 N1 135.9(8)
C3 P1 C1 N1 -104.1(12)
C3A P1 C1 N1 -103.2(16)
S1 P1 C1 N1 18.43(17)
C9 P1 C1 C2 -27.5(6)
C9A P1 C1 C2 -33.0(8)
C3 P1 C1 C2 87.0(12)
C3A P1 C1 C2 87.9(16)
S1 P1 C1 C2 -150.5(2)
N2 N3 C2 C1 0.2(2)
N2 N3 C2 P2 174.72(14)
N1 C1 C2 N3 -0.3(2)
P1 C1 C2 N3 169.16(19)
N1 C1 C2 P2 -173.43(18)
P1 C1 C2 P2 -3.9(4)
C15A P2 C2 N3 -79.8(6)
C15 P2 C2 N3 -85.2(5)
C21A P2 C2 N3 24.5(7)
C21 P2 C2 N3 30.0(5)
S2 P2 C2 N3 151.66(15)
C15A P2 C2 C1 92.8(6)
C15 P2 C2 C1 87.4(5)
C21A P2 C2 C1 -162.9(7)
C21 P2 C2 C1 -157.5(5)
S2 P2 C2 C1 -35.7(3)
C9 P1 C3 C8 82(3)
C1 P1 C3 C8 -34(4)
S1 P1 C3 C8 -154(3)
C9 P1 C3 C4 -96(3)
C1 P1 C3 C4 148(3)
S1 P1 C3 C4 29(3)
C8 C3 C4 C5 -1(4)
P1 C3 C4 C5 177.3(18)
C3 C4 C5 C6 1(3)
C4 C5 C6 C7 -1(2)
C5 C6 C7 C8 2(2)
C6 C7 C8 C3 -2(3)
C4 C3 C8 C7 1(4)
P1 C3 C8 C7 -176.4(19)
C9A P1 C3A C8A 68(5)
C1 P1 C3A C8A -49(5)
S1 P1 C3A C8A -168(4)
C9A P1 C3A C4A -109(4)
C1 P1 C3A C4A 134(3)
S1 P1 C3A C4A 15(5)
C8A C3A C4A C5A -1(6)
P1 C3A C4A C5A 176(2)
C3A C4A C5A C6A -1(4)
C4A C5A C6A C7A 3(3)
C5A C6A C7A C8A -3(3)
C6A C7A C8A C3A 1(4)
C4A C3A C8A C7A 1(6)
P1 C3A C8A C7A -176(3)
C1 P1 C9 C10 124.0(16)
C3 P1 C9 C10 6(2)
S1 P1 C9 C10 -117.5(16)
C1 P1 C9 C14 -55.8(18)
C3 P1 C9 C14 -173.9(15)
S1 P1 C9 C14 62.7(18)
C14 C9 C10 C11 1(2)
P1 C9 C10 C11 -179.0(14)
C9 C10 C11 C12 0.5(18)
C10 C11 C12 C13 -1.8(13)
C11 C12 C13 C14 1.9(12)
C12 C13 C14 C9 -0.6(16)
C10 C9 C14 C13 -1(2)
P1 C9 C14 C13 179.1(12)
C1 P1 C9A C14A -62(2)
C3A P1 C9A C14A 178(2)
S1 P1 C9A C14A 53(2)
C1 P1 C9A C10A 121(2)
C3A P1 C9A C10A 0(3)
S1 P1 C9A C10A -124(2)
C14A C9A C10A C11A 3(3)
P1 C9A C10A C11A -179.1(19)
C9A C10A C11A C12A 0(2)
C10A C11A C12A C13A -3.1(18)
C11A C12A C13A C14A 2.4(16)
C12A C13A C14A C9A 1(2)
C10A C9A C14A C13A -4(3)
P1 C9A C14A C13A 178.3(16)
C2 P2 C15 C20 29.8(7)
C21 P2 C15 C20 -83.1(12)
S2 P2 C15 C20 154.4(6)
C2 P2 C15 C16 -151.4(6)
C21 P2 C15 C16 95.8(12)
S2 P2 C15 C16 -26.7(8)
C20 C15 C16 C17 1.4(10)
P2 C15 C16 C17 -177.4(7)
C15 C16 C17 C18 -0.5(9)
C16 C17 C18 C19 -0.5(9)
C17 C18 C19 C20 0.5(9)
C16 C15 C20 C19 -1.4(10)
P2 C15 C20 C19 177.4(9)
C18 C19 C20 C15 0.4(10)
C2 P2 C15A C20A 25.7(7)
C21A P2 C15A C20A -82.2(14)
S2 P2 C15A C20A 155.1(5)
C2 P2 C15A C16A -153.8(5)
C21A P2 C15A C16A 98.4(14)
S2 P2 C15A C16A -24.3(8)
C20A C15A C16A C17A -0.1(3)
P2 C15A C16A C17A 179.4(10)
C15A C16A C17A C18A 0.0(3)
C16A C17A C18A C19A 0.1(6)
C17A C18A C19A C20A -0.1(8)
C16A C15A C20A C19A 0.1(6)
P2 C15A C20A C19A -179.4(10)
C18A C19A C20A C15A 0.0(8)
C2 P2 C21 C22 100(2)
C15 P2 C21 C22 -149.7(18)
S2 P2 C21 C22 -25(2)
C2 P2 C21 C26 -84(2)
C15 P2 C21 C26 26(3)
S2 P2 C21 C26 150.8(19)
C26 C21 C22 C23 1(3)
P2 C21 C22 C23 177.3(16)
C21 C22 C23 C24 -2(2)
C22 C23 C24 C25 1.5(15)
C23 C24 C25 C26 0.1(15)
C24 C25 C26 C21 -1(2)
C22 C21 C26 C25 0(3)
P2 C21 C26 C25 -175.5(17)
C2 P2 C21A C22A 98(3)
C15A P2 C21A C22A -151(3)
S2 P2 C21A C22A -29(3)
C2 P2 C21A C26A -86(3)
C15A P2 C21A C26A 25(3)
S2 P2 C21A C26A 147(2)
C26A C21A C22A C23A -2(4)
P2 C21A C22A C23A 174(2)
C21A C22A C23A C24A 0(3)
C22A C23A C24A C25A 0.0(19)
C23A C24A C25A C26A 2(2)
C24A C25A C26A C21A -4(3)
C22A C21A C26A C25A 4(4)
P2 C21A C26A C25A -172(2)
N5 N4 C27 C28 0.4(2)
Ni1 N4 C27 C28 171.67(15)
N5 N4 C27 P3 -175.35(14)
Ni1 N4 C27 P3 -4.1(2)
C35 P3 C27 N4 143.1(5)
C35A P3 C27 N4 138.0(7)
C29A P3 C27 N4 -102.8(6)
C29 P3 C27 N4 -100.2(4)
S3 P3 C27 N4 22.15(18)
C35 P3 C27 C28 -30.8(5)
C35A P3 C27 C28 -35.9(7)
C29A P3 C27 C28 83.3(6)
C29 P3 C27 C28 85.9(5)
S3 P3 C27 C28 -151.8(2)
N5 N6 C28 C27 0.0(2)
N5 N6 C28 P4 174.07(15)
N4 C27 C28 N6 -0.3(2)
P3 C27 C28 N6 174.0(2)
N4 C27 C28 P4 -172.99(18)
P3 C27 C28 P4 1.3(4)
C47 P4 C28 N6 -83.5(7)
C47A P4 C28 N6 -85.2(10)
C41A P4 C28 N6 26.5(6)
C41 P4 C28 N6 25.9(4)
S4 P4 C28 N6 150.60(15)
C47 P4 C28 C27 88.7(7)
C47A P4 C28 C27 86.9(10)
C41A P4 C28 C27 -161.3(6)
C41 P4 C28 C27 -162.0(4)
S4 P4 C28 C27 -37.3(3)
C27 P3 C29 C30 144.5(7)
C35 P3 C29 C30 -96.7(9)
S3 P3 C29 C30 25.1(8)
C27 P3 C29 C34 -36.3(7)
C35 P3 C29 C34 82.6(9)
S3 P3 C29 C34 -155.6(6)
C34 C29 C30 C31 -1.7(9)
P3 C29 C30 C31 177.6(7)
C29 C30 C31 C32 0.2(10)
C30 C31 C32 C33 1.3(11)
C31 C32 C33 C34 -1.2(10)
C32 C33 C34 C29 -0.3(10)
C30 C29 C34 C33 1.8(9)
P3 C29 C34 C33 -177.5(8)
C27 P3 C29A C30A 156.9(7)
C35A P3 C29A C30A -86.1(13)
S3 P3 C29A C30A 36.4(10)
C27 P3 C29A C34A -23.6(9)
C35A P3 C29A C34A 93.3(13)
S3 P3 C29A C34A -144.2(8)
C34A C29A C30A C31A 0.0(3)
P3 C29A C30A C31A 179.5(11)
C29A C30A C31A C32A 0.0(3)
C30A C31A C32A C33A 0.1(7)
C31A C32A C33A C34A -0.2(9)
C32A C33A C34A C29A 0.2(9)
C30A C29A C34A C33A -0.1(6)
P3 C29A C34A C33A -179.5(12)
C27 P3 C35 C40 -64.7(13)
C29 P3 C35 C40 177.2(12)
S3 P3 C35 C40 54.3(14)
C27 P3 C35 C36 119.7(12)
C29 P3 C35 C36 1.6(15)
S3 P3 C35 C36 -121.3(12)
C40 C35 C36 C37 0(2)
P3 C35 C36 C37 175.5(10)
C35 C36 C37 C38 2.9(15)
C36 C37 C38 C39 -2.3(13)
C37 C38 C39 C40 -1.2(13)
C36 C35 C40 C39 -4(2)
P3 C35 C40 C39 -179.0(9)
C38 C39 C40 C35 4.1(15)
C27 P3 C35A C40A -53(2)
C29A P3 C35A C40A -171.1(17)
S3 P3 C35A C40A 62(2)
C27 P3 C35A C36A 125.8(19)
C29A P3 C35A C36A 8(2)
S3 P3 C35A C36A -118.5(19)
C40A C35A C36A C37A 0(3)
P3 C35A C36A C37A -179.4(16)
C35A C36A C37A C38A -3(3)
C36A C37A C38A C39A 2(2)
C37A C38A C39A C40A 0.8(19)
C36A C35A C40A C39A 4(3)
P3 C35A C40A C39A -177.3(14)
C38A C39A C40A C35A -4(2)
C28 P4 C41 C42 104.2(6)
C47 P4 C41 C42 -147.2(7)
S4 P4 C41 C42 -22.0(8)
C28 P4 C41 C46 -77.7(8)
C47 P4 C41 C46 31.0(9)
S4 P4 C41 C46 156.2(7)
C46 C41 C42 C43 -3.2(11)
P4 C41 C42 C43 175.1(6)
C41 C42 C43 C44 0.5(11)
C42 C43 C44 C45 2.2(12)
C43 C44 C45 C46 -2.1(13)
C44 C45 C46 C41 -0.6(12)
C42 C41 C46 C45 3.2(11)
P4 C41 C46 C45 -174.9(5)
C28 P4 C41A C42A 84.9(6)
C47A P4 C41A C42A -164.3(8)
S4 P4 C41A C42A -41.0(7)
C28 P4 C41A C46A -101.0(7)
C47A P4 C41A C46A 9.7(10)
S4 P4 C41A C46A 133.0(7)
C46A C41A C42A C43A 0.0(3)
P4 C41A C42A C43A 173.9(9)
C41A C42A C43A C44A -0.1(3)
C42A C43A C44A C45A 0.3(7)
C43A C44A C45A C46A -0.3(8)
C42A C41A C46A C45A 0.0(6)
P4 C41A C46A C45A -173.8(8)
C44A C45A C46A C41A 0.2(8)
C28 P4 C47 C52 33.2(18)
C41 P4 C47 C52 -77.1(18)
S4 P4 C47 C52 159.1(15)
C28 P4 C47 C48 -157.1(13)
C41 P4 C47 C48 92.6(14)
S4 P4 C47 C48 -31.1(17)
C52 C47 C48 C49 -5(2)
P4 C47 C48 C49 -174.9(9)
C47 C48 C49 C50 1.7(14)
C48 C49 C50 C51 0.6(11)
C49 C50 C51 C52 0.4(16)
C50 C51 C52 C47 -4(2)
C48 C47 C52 C51 6(3)
P4 C47 C52 C51 175.8(14)
C28 P4 C47A C52A 30(3)
C41A P4 C47A C52A -81(3)
S4 P4 C47A C52A 156(2)
C28 P4 C47A C48A -140.5(19)
C41A P4 C47A C48A 108(2)
S4 P4 C47A C48A -15(3)
C52A C47A C48A C49A 11(4)
P4 C47A C48A C49A -177.8(14)
C47A C48A C49A C50A -3(2)
C48A C49A C50A C51A -3.1(19)
C49A C50A C51A C52A 2(2)
C50A C51A C52A C47A 6(3)
C48A C47A C52A C51A -12(4)
P4 C47A C52A C51A 177(2)
N8 N7 C53 C54 1.2(2)
Ni1 N7 C53 C54 -178.87(14)
N8 N7 C53 P5 -172.75(14)
Ni1 N7 C53 P5 7.2(2)
C61 P5 C53 N7 136.55(17)
C55 P5 C53 N7 -104.9(8)
C55A P5 C53 N7 -104.7(12)
S5 P5 C53 N7 16.28(18)
C61 P5 C53 C54 -34.8(3)
C55 P5 C53 C54 83.7(8)
C55A P5 C53 C54 84.0(12)
S5 P5 C53 C54 -155.0(2)
N8 N9 C54 C53 0.4(2)
N8 N9 C54 P6 175.61(15)
N7 C53 C54 N9 -1.0(2)
P5 C53 C54 N9 170.89(19)
N7 C53 C54 P6 -175.42(17)
P5 C53 C54 P6 -3.6(4)
C67 P6 C54 N9 -91.62(19)
C73A P6 C54 N9 20.9(9)
C73 P6 C54 N9 14.8(6)
S6 P6 C54 N9 142.28(16)
C67 P6 C54 C53 82.3(2)
C73A P6 C54 C53 -165.2(9)
C73 P6 C54 C53 -171.3(6)
S6 P6 C54 C53 -43.8(2)
C53 P5 C55 C56 -0.2(18)
C61 P5 C55 C56 118.5(15)
S5 P5 C55 C56 -119.6(15)
C53 P5 C55 C60 174.3(12)
C61 P5 C55 C60 -67.1(15)
S5 P5 C55 C60 54.9(16)
C60 C55 C56 C57 -2(2)
P5 C55 C56 C57 172.7(14)
C55 C56 C57 C58 0(2)
C56 C57 C58 C59 1.4(15)
C57 C58 C59 C60 -1.9(14)
C56 C55 C60 C59 1(2)
P5 C55 C60 C59 -173.4(12)
C58 C59 C60 C55 0.6(17)
C53 P5 C55A C56A -2(3)
C61 P5 C55A C56A 115(2)
S5 P5 C55A C56A -120(2)
C53 P5 C55A C60A 171(2)
C61 P5 C55A C60A -72(2)
S5 P5 C55A C60A 54(3)
C60A C55A C56A C57A 0(4)
P5 C55A C56A C57A 174(2)
C55A C56A C57A C58A 0(3)
C56A C57A C58A C59A 1(2)
C57A C58A C59A C60A -2(2)
C58A C59A C60A C55A 2(3)
C56A C55A C60A C59A -1(3)
P5 C55A C60A C59A -174.5(18)
C53 P5 C61 C62 110.0(2)
C55 P5 C61 C62 -10.7(6)
C55A P5 C61 C62 -5.4(8)
S5 P5 C61 C62 -132.23(19)
C53 P5 C61 C66 -70.7(2)
C55 P5 C61 C66 168.7(6)
C55A P5 C61 C66 174.0(8)
S5 P5 C61 C66 47.1(2)
C66 C61 C62 C63 -0.7(4)
P5 C61 C62 C63 178.6(2)
C61 C62 C63 C64 0.7(4)
C62 C63 C64 C65 -0.1(4)
C63 C64 C65 C66 -0.4(4)
C64 C65 C66 C61 0.4(4)
C62 C61 C66 C65 0.2(4)
P5 C61 C66 C65 -179.2(2)
C54 P6 C67 C68 -153.26(19)
C73A P6 C67 C68 92.7(9)
C73 P6 C67 C68 97.4(6)
S6 P6 C67 C68 -28.1(2)
C54 P6 C67 C72 30.2(2)
C73A P6 C67 C72 -83.8(9)
C73 P6 C67 C72 -79.1(6)
S6 P6 C67 C72 155.39(17)
C72 C67 C68 C69 0.8(4)
P6 C67 C68 C69 -175.77(19)
C67 C68 C69 C70 -0.3(4)
C68 C69 C70 C71 -0.4(4)
C69 C70 C71 C72 0.6(4)
C70 C71 C72 C67 -0.1(4)
C68 C67 C72 C71 -0.6(4)
P6 C67 C72 C71 175.9(2)
C54 P6 C73 C74 131.5(13)
C67 P6 C73 C74 -120.6(13)
S6 P6 C73 C74 4.9(18)
C54 P6 C73 C78 -56.1(16)
C67 P6 C73 C78 51.8(16)
S6 P6 C73 C78 177.3(13)
C78 C73 C74 C75 0(2)
P6 C73 C74 C75 173.3(11)
C73 C74 C75 C76 0.4(14)
C74 C75 C76 C77 -0.1(11)
C75 C76 C77 C78 -1.1(13)
C76 C77 C78 C73 2.0(18)
C74 C73 C78 C77 -2(2)
P6 C73 C78 C77 -174.1(14)
C54 P6 C73A C74A 124(2)
C67 P6 C73A C74A -125(2)
S6 P6 C73A C74A -1(3)
C54 P6 C73A C78A -60(3)
C67 P6 C73A C78A 50(3)
S6 P6 C73A C78A 175(2)
C78A C73A C74A C75A -2(3)
P6 C73A C74A C75A 173.5(18)
C73A C74A C75A C76A 0(2)
C74A C75A C76A C77A 3.0(18)
C75A C76A C77A C78A -3(2)
C74A C73A C78A C77A 2(4)
P6 C73A C78A C77A -173(2)
C76A C77A C78A C73A 0(3)
C91 P7 C79 C84 107.9(2)
C85 P7 C79 C84 0.8(2)
Cu1 P7 C79 C84 -124.4(2)
C91 P7 C79 C80 -74.4(2)
C85 P7 C79 C80 178.58(19)
Cu1 P7 C79 C80 53.4(2)
C84 C79 C80 C81 -0.7(4)
P7 C79 C80 C81 -178.6(2)
C79 C80 C81 C82 1.6(4)
C80 C81 C82 C83 -1.1(4)
C81 C82 C83 C84 -0.3(4)
C80 C79 C84 C83 -0.7(4)
P7 C79 C84 C83 177.0(2)
C82 C83 C84 C79 1.2(4)
C91 P7 C85 C90 5.2(2)
C79 P7 C85 C90 113.1(2)
Cu1 P7 C85 C90 -123.28(19)
C91 P7 C85 C86 -178.94(18)
C79 P7 C85 C86 -71.0(2)
Cu1 P7 C85 C86 52.6(2)
C90 C85 C86 C87 -1.2(3)
P7 C85 C86 C87 -177.28(18)
C85 C86 C87 C88 1.1(4)
C86 C87 C88 C89 0.0(4)
C87 C88 C89 C90 -0.8(4)
C86 C85 C90 C89 0.3(4)
P7 C85 C90 C89 176.21(19)
C88 C89 C90 C85 0.7(4)
C79 P7 C91 C96 149.45(19)
C85 P7 C91 C96 -100.8(2)
Cu1 P7 C91 C96 25.4(2)
C79 P7 C91 C92 -35.9(2)
C85 P7 C91 C92 73.8(2)
Cu1 P7 C91 C92 -159.89(16)
C96 C91 C92 C93 1.1(4)
P7 C91 C92 C93 -173.55(18)
C91 C92 C93 C94 -0.6(4)
C92 C93 C94 C95 0.0(4)
C93 C94 C95 C96 0.1(4)
C92 C91 C96 C95 -1.0(4)
P7 C91 C96 C95 173.79(19)
C94 C95 C96 C91 0.4(4)
C102 O1 C99 C100 13.9(14)
O1 C99 C100 C101 -30.2(9)
C99 C100 C101 C102 34.2(12)
C99 O1 C102 C101 8.7(18)
C100 C101 C102 O1 -27.2(17)
C202 O1A C99A C200 3(5)
O1A C99A C200 C201 23(4)
C99A C200 C201 C202 -37(3)
C99A O1A C202 C201 -27(4)
C200 C201 C202 O1A 40(3)
C302 O1B C99B C300 6(3)
O1B C99B C300 C301 -28(2)
C99B C300 C301 C302 38.1(17)
C99B O1B C302 C301 20(3)
C300 C301 C302 O1B -37(2)
C106 O2 C103 C104 -11.4(9)
O2 C103 C104 C105 35.7(7)
C103 C104 C105 C106 -45.5(7)
C103 O2 C106 C105 -19.3(10)
C104 C105 C106 O2 41.3(9)
C206 O2A C203 C204 -17(4)
O2A C203 C204 C205 44(3)
C203 C204 C205 C206 -53(3)
C203 O2A C206 C205 -17(5)
C204 C205 C206 O2A 43(4)
C110 O3 C107 C108 2.5(15)
O3 C107 C108 C109 -24.9(15)
C107 C108 C109 C110 36.4(15)
C107 O3 C110 C109 21.0(15)
C108 C109 C110 O3 -36.7(16)
C210 O3A C207 C208 8(2)
O3A C207 C208 C209 18(2)
C207 C208 C209 C210 -34(2)
C207 O3A C210 C209 -30.2(19)
C208 C209 C210 O3A 39.3(19)
C310 O3B C307 C308 22(2)
O3B C307 C308 C309 5(2)
C307 C308 C309 C310 -28(2)
C307 O3B C310 C309 -38.9(18)
C308 C309 C310 O3B 42.1(19)
C410 O3C C407 C408 -11.4(10)
O3C C407 C408 C409 35.6(8)
C407 C408 C409 C410 -45.4(8)
C407 O3C C410 C409 -19.3(10)
C408 C409 C410 O3C 41.3(9)
